data_1563894
loop_
_publ_author_name
'Tarushi, Alketa'
'Zampakou, Marianthi'
'Perontsis, Spyros'
'Lafazanis, Konstantinos'
'Pantazaki, Anastasia A.'
'Hatzidimitriou, Antonios G.'
'Geromichalos, George D.'
'Psomas, George'

_publ_section_title
;
 Manganese(II) complexes of tolfenamic acid or naproxen in polymeric
 structures or encapsulated in [15-MC-5] manganese(III) metallacrowns:
 Structure and biological activity
;
_journal_name_full 'Inorganica Chimica Acta'
_journal_page_first 579
_journal_page_last 592
_journal_paper_doi 10.1016/j.ica.2018.09.001
_journal_volume 483
_journal_year 2018
_chemical_absolute_configuration .
_chemical_formula_moiety 'C172 H136 Mn12 N22 O45'
_chemical_formula_sum 'C172 H136 Mn12 N22 O45'
_chemical_formula_weight 3890.24
_space_group_IT_number 2
_space_group_name_Hall '-P 1'
_space_group_name_H-M_alt 'P -1'
_symmetry_cell_setting triclinic
_symmetry_space_group_name_H-M 'P -1'
_atom_sites_solution_hydrogens difmap
_atom_sites_solution_primary other
_cell_angle_alpha 84.168(2)
_cell_angle_beta 74.637(2)
_cell_angle_gamma 78.393(2)
_cell_formula_units_Z 2
_cell_length_a 14.4804(6)
_cell_length_b 25.2609(10)
_cell_length_c 25.7581(10)
_cell_measurement_reflns_used 433
_cell_measurement_temperature 295
_cell_measurement_theta_max 20
_cell_measurement_theta_min 10
_cell_volume 8887.9(6)
_computing_cell_refinement 'Apex2 (Bruker AXS, 2006)'
_computing_data_collection 'Apex2 (Bruker AXS, 2006)'
_computing_data_reduction 'Apex2 (Bruker AXS, 2006)'
_computing_molecular_graphics 'CAMERON (Watkin et al., 1996)'
_computing_publication_material 'CRYSTALS (Betteridge et al., 2003)'
_computing_structure_refinement 'CRYSTALS (Betteridge et al., 2003)'
_computing_structure_solution 'Superflip (Palatinus & Chapuis, 2007)'
_diffrn_ambient_temperature 295
_diffrn_measured_fraction_theta_full 0.998
_diffrn_measured_fraction_theta_max 0.991
_diffrn_measurement_device Area
_diffrn_measurement_device_type 'Bruker Kappa Apex2'
_diffrn_measurement_method '\f & \w scans'
_diffrn_radiation_monochromator graphite
_diffrn_radiation_type 'Mo K\a'
_diffrn_radiation_wavelength 0.71073
_diffrn_reflns_av_R_equivalents 0.012
_diffrn_reflns_limit_h_max 17
_diffrn_reflns_limit_h_min -17
_diffrn_reflns_limit_k_max 30
_diffrn_reflns_limit_k_min -30
_diffrn_reflns_limit_l_max 31
_diffrn_reflns_limit_l_min -31
_diffrn_reflns_number 67787
_diffrn_reflns_theta_full 25.318
_diffrn_reflns_theta_max 25.835
_diffrn_reflns_theta_min 1.483
_diffrn_standards_interval_count .
_diffrn_standards_interval_time .
_diffrn_standards_number 0
_exptl_absorpt_coefficient_mu 0.905
_exptl_absorpt_correction_T_max 0.87
_exptl_absorpt_correction_T_min 0.82
_exptl_absorpt_correction_type numerical
_exptl_absorpt_process_details
; 
 Analytical Absorption (De Meulenaer & Tompa, 1965) 
;
_exptl_crystal_colour colorless
_exptl_crystal_density_diffrn 1.454
_exptl_crystal_density_method 'not measured'
_exptl_crystal_description prism
_exptl_crystal_F_000 3964
_exptl_crystal_size_max 0.240
_exptl_crystal_size_mid 0.220
_exptl_crystal_size_min 0.160
_refine_diff_density_max 0.51
_refine_diff_density_min -0.40
_refine_ls_extinction_method None
_refine_ls_goodness_of_fit_ref 0.9999
_refine_ls_hydrogen_treatment constr
_refine_ls_matrix_type full
_refine_ls_number_parameters 2281
_refine_ls_number_reflns 23108
_refine_ls_number_restraints 0
_refine_ls_R_factor_all 0.0855
_refine_ls_R_factor_gt 0.0552
_refine_ls_shift/su_max 0.0013429
_refine_ls_shift/su_mean 0.0000468
_refine_ls_structure_factor_coef Fsqd
_refine_ls_weighting_details
;
 Method, part 1, Chebychev polynomial, (Watkin, 1994, Prince, 1982) 
 [weight] = 1.0/[A~0~*T~0~(x)+A~1~*T~1~(x) ... +A~n-1~]*T~n-1~(x)] 
 where A~i~ are the Chebychev coefficients listed below and x= Fcalc/Fmax 
 Method = Robust Weighting (Prince, 1982) 
 W = [weight] * [1-(deltaF/6*sigmaF)^2^]^2^ 
 A~i~ are: 
 1.52 1.83 0.524 
;
_refine_ls_weighting_scheme calc
_refine_ls_wR_factor_all 0.0811
_refine_ls_wR_factor_gt 0.0771
_refine_ls_wR_factor_ref 0.0771
_reflns_limit_h_max 17
_reflns_limit_h_min -16
_reflns_limit_k_max 30
_reflns_limit_k_min -30
_reflns_limit_l_max 31
_reflns_limit_l_min 0
_reflns_number_gt 23108
_reflns_number_total 34024
_reflns_threshold_expression I>2.0\s(I)
_oxford_diffrn_Wilson_B_factor 4.69
_oxford_diffrn_Wilson_scale 426.93
_oxford_refine_ls_r_factor_ref 0.0552
_oxford_refine_ls_scale 0.057710(3)
_oxford_reflns_number_all 33915
_oxford_reflns_threshold_expression_ref I>2.0\s(I)
_cod_data_source_file ICA-2018-483-579.cif
_cod_data_source_block II
_cod_depositor_comments
;
The following automatic conversions were performed:

data item '_atom_sites_solution_primary' value 'Other' was changed to
'other' in accordance with the built-in table derived from the CIF
Core dictionary named 'cif_core.dic' version 2.4.5 last updated on
2014-11-21.

Automatic conversion script
Id: cif_fix_values 8369 2020-08-20 11:38:08Z andrius 
;
_cod_original_sg_symbol_H-M 'P -1 '
_cod_database_code 1563894

loop_
_symmetry_equiv_pos_as_xyz
x,y,z
-x,-y,-z

loop_
_atom_site_label
_atom_site_type_symbol
_atom_site_fract_x
_atom_site_fract_y
_atom_site_fract_z
_atom_site_U_iso_or_equiv
_atom_site_occupancy
_atom_site_adp_type
_atom_site_refinement_flags_posn
_atom_site_refinement_flags_adp
_atom_site_refinement_flags_occupancy
_atom_site_disorder_assembly
_atom_site_disorder_group
_atom_site_attached_hydrogens
Mn1 Mn 0.05487(4) 0.60007(2) 0.52622(2) 0.0638 1.0000 Uani . . . . . .
Mn2 Mn 0.07458(5) 0.74410(2) 0.39956(2) 0.0643 1.0000 Uani . . . . . .
Mn3 Mn 0.24928(4) 0.83056(3) 0.48013(2) 0.0642 1.0000 Uani . . . . . .
Mn4 Mn 0.16868(4) 0.74395(3) 0.64839(2) 0.0652 1.0000 Uani . . . . . .
Mn5 Mn -0.13407(4) 0.74946(2) 0.61641(2) 0.0590 1.0000 Uani . . . . . .
Mn6 Mn 0.09445(4) 0.72879(2) 0.53154(2) 0.0599 1.0000 Uani . . . . . .
Mn7 Mn 0.56625(4) 0.74842(2) 0.07141(2) 0.0643 1.0000 Uani . . . . . .
Mn8 Mn 0.42965(4) 0.90111(2) -0.01629(2) 0.0635 1.0000 Uani . . . . . .
Mn9 Mn 0.53223(5) 0.77980(3) -0.15021(3) 0.0689 1.0000 Uani . . . . . .
Mn10 Mn 0.21851(5) 0.75861(3) -0.07147(3) 0.0773 1.0000 Uani . . . . . .
Mn11 Mn 0.30487(5) 0.66778(3) 0.08035(3) 0.0708 1.0000 Uani . . . . . .
Mn12 Mn 0.40606(4) 0.77167(2) -0.01302(2) 0.0622 1.0000 Uani . . . . . .
N1 N 0.0418(2) 0.67614(13) 0.44260(13) 0.0636 1.0000 Uani . . . . . .
N2 N 0.1798(2) 0.80860(13) 0.43403(13) 0.0609 1.0000 Uani . . . . . .
N3 N 0.2251(2) 0.78660(13) 0.58382(13) 0.0621 1.0000 Uani . . . . . .
N4 N -0.0288(2) 0.76570(12) 0.64109(12) 0.0583 1.0000 Uani . . . . . .
N5 N -0.0388(2) 0.64618(13) 0.58101(13) 0.0612 1.0000 Uani . . . . . .
N6 N 0.1335(2) 0.90406(14) 0.51820(13) 0.0676 1.0000 Uani . . . . . .
N7 N 0.3860(2) 0.76097(15) 0.44968(14) 0.0725 1.0000 Uani . . . . . .
N8 N 0.2136(2) 0.69131(13) 0.34937(13) 0.0674 1.0000 Uani . . . . . .
N9 N 0.1622(2) 0.54626(13) 0.47649(13) 0.0652 1.0000 Uani . . . . . .
N10 N -0.2425(2) 0.74594(12) 0.57966(13) 0.0619 1.0000 Uani . . . . . .
N11 N 0.1263(2) 0.69101(13) 0.71324(13) 0.0674 1.0000 Uani . . . . . .
N12 N 0.5483(2) 0.81748(12) 0.03028(13) 0.0623 1.0000 Uani . . . . . .
N13 N 0.4667(2) 0.87001(13) -0.08761(13) 0.0642 1.0000 Uani . . . . . .
N14 N 0.4118(2) 0.75285(14) -0.13112(13) 0.0693 1.0000 Uani . . . . . .
N15 N 0.2283(3) 0.71669(14) -0.01008(15) 0.0747 1.0000 Uani . . . . . .
N16 N 0.4257(2) 0.68442(13) 0.08685(13) 0.0636 1.0000 Uani . . . . . .
N17 N 0.1969(3) 0.81468(16) -0.13556(14) 0.0796 1.0000 Uani . . . . . .
N18 N 0.3766(2) 0.93770(13) 0.05672(13) 0.0634 1.0000 Uani . . . . . .
N19 N 0.6765(2) 0.77024(14) -0.15554(14) 0.0704 1.0000 Uani . . . . . .
N20 N 0.4967(3) 0.78791(14) 0.15555(14) 0.0714 1.0000 Uani . . . . . .
N21 N 0.3727(3) 0.59937(14) 0.01823(15) 0.0772 1.0000 Uani . . . . . .
N22 N 0.2150(2) 0.73391(15) 0.14007(14) 0.0721 1.0000 Uani . . . . . .
O1 O -0.03508(18) 0.60785(11) 0.47257(11) 0.0662 1.0000 Uani . . . . . .
O2 O 0.09154(18) 0.66075(10) 0.47996(10) 0.0621 1.0000 Uani . . . . . .
O3 O -0.0001(2) 0.73480(11) 0.35360(10) 0.0687 1.0000 Uani . . . . . .
O4 O 0.11610(19) 0.80693(10) 0.36234(10) 0.0645 1.0000 Uani . . . . . .
O5 O 0.14966(18) 0.75735(10) 0.44582(10) 0.0612 1.0000 Uani . . . . . .
O6 O 0.30139(19) 0.87899(11) 0.42308(11) 0.0671 1.0000 Uani . . . . . .
O7 O 0.31751(19) 0.84352(10) 0.53058(11) 0.0657 1.0000 Uani . . . . . .
O8 O 0.19656(18) 0.78298(10) 0.53668(10) 0.0619 1.0000 Uani . . . . . .
O9 O 0.26653(19) 0.75233(11) 0.67805(10) 0.0666 1.0000 Uani . . . . . .
O10 O 0.05372(19) 0.80499(10) 0.68682(10) 0.0650 1.0000 Uani . . . . . .
O11 O 0.06582(17) 0.73619(10) 0.61935(10) 0.0600 1.0000 Uani . . . . . .
O12 O -0.22076(18) 0.79710(10) 0.66494(10) 0.0610 1.0000 Uani . . . . . .
O13 O -0.14986(18) 0.67577(10) 0.65749(10) 0.0612 1.0000 Uani . . . . . .
O14 O -0.04476(17) 0.70049(10) 0.56660(10) 0.0588 1.0000 Uani . . . . . .
O15 O 0.02155(19) 0.54150(10) 0.56854(11) 0.0669 1.0000 Uani . . . . . .
O16 O 0.1697(2) 0.63994(11) 0.55286(11) 0.0684 1.0000 Uani . . . . . .
O17 O 0.2502(2) 0.66398(12) 0.60681(11) 0.0759 1.0000 Uani . . . . . .
O18 O 0.2285(3) 0.53962(16) 0.88372(18) 0.1218 1.0000 Uani . . . . . .
O19 O -0.03698(19) 0.79985(10) 0.52994(10) 0.0642 1.0000 Uani . . . . . .
O20 O -0.05329(19) 0.79674(10) 0.44771(11) 0.0668 1.0000 Uani . . . . . .
O21 O -0.1997(2) 0.85076(12) 0.42076(12) 0.0803 1.0000 Uani . . . . . .
O22 O 0.57479(19) 0.89772(11) -0.01229(11) 0.0667 1.0000 Uani . . . . . .
O23 O 0.45672(18) 0.83323(10) 0.02080(10) 0.0605 1.0000 Uani . . . . . .
O24 O 0.68680(19) 0.75875(11) 0.07462(11) 0.0693 1.0000 Uani . . . . . .
O25 O 0.4934(2) 0.85896(11) -0.17709(11) 0.0693 1.0000 Uani . . . . . .
O26 O 0.49894(19) 0.81454(10) -0.08442(10) 0.0651 1.0000 Uani . . . . . .
O27 O 0.39801(19) 0.96871(10) -0.04994(11) 0.0687 1.0000 Uani . . . . . .
O28 O 0.3015(2) 0.69951(12) -0.13097(11) 0.0763 1.0000 Uani . . . . . .
O29 O 0.34538(19) 0.77131(11) -0.08174(11) 0.0693 1.0000 Uani . . . . . .
O30 O 0.5644(2) 0.74832(12) -0.21463(11) 0.0743 1.0000 Uani . . . . . .
O31 O 0.1851(2) 0.65807(12) 0.06456(12) 0.0754 1.0000 Uani . . . . . .
O32 O 0.29989(19) 0.71766(11) 0.02003(10) 0.0684 1.0000 Uani . . . . . .
O33 O 0.0981(2) 0.74791(13) -0.06767(12) 0.0846 1.0000 Uani . . . . . .
O34 O 0.5672(2) 0.68017(11) 0.11397(10) 0.0702 1.0000 Uani . . . . . .
O35 O 0.44212(18) 0.73694(10) 0.06698(10) 0.0627 1.0000 Uani . . . . . .
O36 O 0.3111(2) 0.61452(11) 0.13496(11) 0.0747 1.0000 Uani . . . . . .
O37 O 0.2948(2) 0.85443(11) -0.00195(11) 0.0706 1.0000 Uani . . . . . .
O38 O 0.1729(2) 0.82846(13) -0.01802(12) 0.0790 1.0000 Uani . . . . . .
O39 O -0.1157(3) 0.99602(15) 0.29468(15) 0.1073 1.0000 Uani . . . . . .
O40 O 0.5288(2) 0.71098(10) -0.05205(10) 0.0643 1.0000 Uani . . . . . .
O41 O 0.63190(19) 0.69597(11) 0.00026(11) 0.0675 1.0000 Uani . . . . . .
O42 O 0.7537(2) 0.60615(12) -0.00657(12) 0.0807 1.0000 Uani . . . . . .
O43 O 0.5639(10) 1.0186(6) 0.4503(6) 0.106(4) 0.2500 Uiso . . . . . .
O44 O 0.4929(7) 0.4374(4) 0.5366(4) 0.067(3) 0.2500 Uiso . . . . . .
O46 O 0.2251(7) 0.2566(4) 0.8067(4) 0.064(3) 0.2500 Uiso . . . . 2 .
O47 O 0.2304(8) 0.1921(4) 0.7858(4) 0.072(3) 0.2500 Uiso . . . . 3 .
O48 O 0.3711(8) 0.3266(5) 0.7702(5) 0.083(3) 0.2500 Uiso . . . . 3 .
O49 O 0.3183(8) 0.1636(4) 0.6950(4) 0.073(3) 0.2500 Uiso . . . . 2 .
O50 O 0.3652(7) 0.1529(4) 0.6375(4) 0.065(3) 0.2500 Uiso . . . . 3 .
O51 O 0.3874(8) 0.0483(5) 0.3315(5) 0.079(3) 0.2500 Uiso . . . . 2 .
O52 O 0.4862(8) 0.0886(5) 0.2920(4) 0.077(3) 0.2500 Uiso . . . . 3 .
O53 O 0.1999(8) 0.3262(5) 0.8499(5) 0.083(3) 0.2500 Uiso . . . . 4 .
O54 O 0.0623(10) 0.6057(6) 0.1828(6) 0.108(4) 0.2500 Uiso . . . . . .
O55 O 0.0931(7) 0.2647(4) 0.8341(4) 0.067(3) 0.2500 Uiso . . . . 3 .
C1 C -0.0241(3) 0.64831(17) 0.43846(17) 0.0651 1.0000 Uani . . . . . .
C2 C -0.0755(3) 0.66148(17) 0.39820(16) 0.0644 1.0000 Uani . . . . . .
C3 C -0.0652(3) 0.70285(17) 0.35765(17) 0.0688 1.0000 Uani . . . . . .
C4 C -0.1166(3) 0.71373(18) 0.31731(17) 0.0748 1.0000 Uani . . . . . .
C5 C -0.1805(3) 0.67868(18) 0.31878(18) 0.0749 1.0000 Uani . . . . . .
C6 C -0.1929(3) 0.63741(18) 0.35854(18) 0.0743 1.0000 Uani . . . . . .
C7 C -0.1414(3) 0.62764(17) 0.39827(17) 0.0694 1.0000 Uani . . . . . .
C8 C 0.1615(3) 0.83017(16) 0.38896(16) 0.0614 1.0000 Uani . . . . . .
C9 C 0.1968(3) 0.88138(16) 0.36741(16) 0.0650 1.0000 Uani . . . . . .
C10 C 0.2646(3) 0.90170(17) 0.38532(17) 0.0656 1.0000 Uani . . . . . .
C11 C 0.2968(3) 0.94867(17) 0.36022(16) 0.0698 1.0000 Uani . . . . . .
C12 C 0.2585(3) 0.97503(17) 0.31861(17) 0.0718 1.0000 Uani . . . . . .
C13 C 0.1899(3) 0.95388(17) 0.30198(17) 0.0723 1.0000 Uani . . . . . .
C14 C 0.1575(3) 0.90668(16) 0.32531(16) 0.0654 1.0000 Uani . . . . . .
C15 C 0.2883(3) 0.81837(17) 0.57680(17) 0.0652 1.0000 Uani . . . . . .
C16 C 0.3292(3) 0.82713(17) 0.62126(16) 0.0644 1.0000 Uani . . . . . .
C17 C 0.3229(3) 0.79347(17) 0.66783(17) 0.0685 1.0000 Uani . . . . . .
C18 C 0.3680(3) 0.79877(17) 0.70819(17) 0.0681 1.0000 Uani . . . . . .
C19 C 0.4228(3) 0.83966(17) 0.70053(17) 0.0717 1.0000 Uani . . . . . .
C20 C 0.4291(3) 0.87473(18) 0.65480(17) 0.0730 1.0000 Uani . . . . . .
C21 C 0.3836(3) 0.86810(17) 0.61492(17) 0.0706 1.0000 Uani . . . . . .
C22 C -0.0233(3) 0.80066(16) 0.67460(16) 0.0620 1.0000 Uani . . . . . .
C23 C -0.1151(3) 0.83416(15) 0.70304(15) 0.0618 1.0000 Uani . . . . . .
C24 C -0.2066(3) 0.83018(15) 0.69717(15) 0.0593 1.0000 Uani . . . . . .
C25 C -0.2918(3) 0.86150(15) 0.72695(15) 0.0627 1.0000 Uani . . . . . .
C26 C -0.2847(3) 0.89741(16) 0.76255(16) 0.0655 1.0000 Uani . . . . . .
C27 C -0.1945(3) 0.90155(16) 0.76872(16) 0.0672 1.0000 Uani . . . . . .
C28 C -0.1102(3) 0.87069(16) 0.73918(16) 0.0665 1.0000 Uani . . . . . .
C29 C -0.0972(3) 0.63678(16) 0.62755(16) 0.0612 1.0000 Uani . . . . . .
C30 C -0.0993(3) 0.58112(16) 0.64504(16) 0.0638 1.0000 Uani . . . . . .
C31 C -0.0429(3) 0.53630(16) 0.61650(17) 0.0651 1.0000 Uani . . . . . .
C32 C -0.0509(3) 0.48342(17) 0.63620(16) 0.0690 1.0000 Uani . . . . . .
C33 C -0.1144(3) 0.47481(17) 0.68569(17) 0.0722 1.0000 Uani . . . . . .
C34 C -0.1719(3) 0.51817(17) 0.71618(17) 0.0724 1.0000 Uani . . . . . .
C35 C -0.1619(3) 0.57014(17) 0.69452(16) 0.0685 1.0000 Uani . . . . . .
C36 C 0.2308(3) 0.62909(19) 0.58032(18) 0.0736 1.0000 Uani . . . . . .
C37 C 0.3033(4) 0.57892(19) 0.58938(19) 0.0841 1.0000 Uani . . . . . .
C38 C 0.2580(4) 0.5519(2) 0.6430(2) 0.0931 1.0000 Uani . . . . . .
C39 C 0.1894(4) 0.5205(2) 0.6458(2) 0.0986 1.0000 Uani . . . . . .
C40 C 0.1418(4) 0.4992(2) 0.6946(2) 0.0922 1.0000 Uani . . . . . .
C41 C 0.1627(4) 0.5086(2) 0.7410(2) 0.1018 1.0000 Uani . . . . . .
C42 C 0.1143(4) 0.4863(2) 0.7914(2) 0.1039 1.0000 Uani . . . . . .
C43 C 0.1368(4) 0.4968(2) 0.8396(3) 0.1089 1.0000 Uani . . . . . .
C44 C 0.2060(5) 0.5288(3) 0.8359(3) 0.1110 1.0000 Uani . . . . . .
C45 C 0.2556(4) 0.5510(2) 0.7864(2) 0.1045 1.0000 Uani . . . . . .
C46 C 0.2343(4) 0.5411(2) 0.7394(2) 0.0920 1.0000 Uani . . . . . .
C47 C 0.2823(4) 0.5627(2) 0.6887(2) 0.0959 1.0000 Uani . . . . . .
C48 C 0.3224(4) 0.5421(2) 0.5450(2) 0.1007 1.0000 Uani . . . . . .
C49 C 0.1779(4) 0.5161(2) 0.9358(2) 0.1172 1.0000 Uani . . . . . .
C50 C -0.0818(3) 0.81618(16) 0.49393(18) 0.0647 1.0000 Uani . . . . . .
C51 C -0.1733(3) 0.85751(16) 0.50568(17) 0.0675 1.0000 Uani . . . . . .
C52 C -0.2294(3) 0.87336(18) 0.46887(19) 0.0755 1.0000 Uani . . . . . .
C53 C -0.3159(3) 0.91269(19) 0.4831(2) 0.0838 1.0000 Uani . . . . . .
C54 C -0.3437(3) 0.93465(18) 0.53350(19) 0.0804 1.0000 Uani . . . . . .
C55 C -0.2868(3) 0.91880(18) 0.57000(19) 0.0768 1.0000 Uani . . . . . .
C56 C -0.2016(3) 0.88020(16) 0.55640(18) 0.0716 1.0000 Uani . . . . . .
C57 C 0.0526(3) 0.89938(17) 0.55704(16) 0.0675 1.0000 Uani . . . . . .
C58 C -0.0054(3) 0.94134(17) 0.58778(17) 0.0730 1.0000 Uani . . . . . .
C59 C 0.0238(3) 0.99099(18) 0.57642(18) 0.0765 1.0000 Uani . . . . . .
C60 C 0.1065(3) 0.99933(18) 0.53678(17) 0.0769 1.0000 Uani . . . . . .
C61 C 0.1582(3) 0.95313(18) 0.50994(17) 0.0716 1.0000 Uani . . . . . .
C62 C 0.4636(3) 0.77270(19) 0.41291(18) 0.0782 1.0000 Uani . . . . . .
C63 C 0.5470(3) 0.73424(19) 0.39416(19) 0.0818 1.0000 Uani . . . . . .
C64 C 0.5492(3) 0.6814(2) 0.41488(19) 0.0830 1.0000 Uani . . . . . .
C65 C 0.4689(3) 0.6683(2) 0.45366(19) 0.0832 1.0000 Uani . . . . . .
C66 C 0.3890(3) 0.70977(19) 0.47000(18) 0.0776 1.0000 Uani . . . . . .
C67 C 0.3022(3) 0.70018(18) 0.34634(17) 0.0734 1.0000 Uani . . . . . .
C68 C 0.3881(3) 0.67113(18) 0.31540(18) 0.0781 1.0000 Uani . . . . . .
C69 C 0.3789(3) 0.63024(18) 0.28595(17) 0.0770 1.0000 Uani . . . . . .
C70 C 0.2867(3) 0.62139(19) 0.28795(18) 0.0804 1.0000 Uani . . . . . .
C71 C 0.2053(3) 0.65259(18) 0.31955(17) 0.0783 1.0000 Uani . . . . . .
C72 C 0.2383(3) 0.56507(17) 0.44278(16) 0.0702 1.0000 Uani . . . . . .
C73 C 0.3136(3) 0.52885(19) 0.41168(17) 0.0778 1.0000 Uani . . . . . .
C74 C 0.3131(3) 0.47346(18) 0.41396(18) 0.0783 1.0000 Uani . . . . . .
C75 C 0.2329(3) 0.45511(18) 0.44821(17) 0.0731 1.0000 Uani . . . . . .
C76 C 0.1606(3) 0.49328(16) 0.47856(17) 0.0677 1.0000 Uani . . . . . .
C77 C -0.2251(3) 0.72428(16) 0.53141(17) 0.0657 1.0000 Uani . . . . . .
C78 C -0.2993(3) 0.72049(17) 0.50780(18) 0.0742 1.0000 Uani . . . . . .
C79 C -0.3965(3) 0.74029(18) 0.53275(18) 0.0764 1.0000 Uani . . . . . .
C80 C -0.4150(3) 0.76283(18) 0.58261(17) 0.0756 1.0000 Uani . . . . . .
C81 C -0.3366(3) 0.76552(16) 0.60267(17) 0.0673 1.0000 Uani . . . . . .
C82 C 0.0654(3) 0.65784(17) 0.71208(17) 0.0715 1.0000 Uani . . . . . .
C83 C 0.0337(3) 0.62295(18) 0.75585(18) 0.0783 1.0000 Uani . . . . . .
C84 C 0.0640(3) 0.62238(19) 0.80282(19) 0.0818 1.0000 Uani . . . . . .
C85 C 0.1270(3) 0.65703(18) 0.80376(18) 0.0781 1.0000 Uani . . . . . .
C86 C 0.1573(3) 0.69096(17) 0.75873(16) 0.0706 1.0000 Uani . . . . . .
C87 C 0.6056(3) 0.85343(18) 0.01078(17) 0.0655 1.0000 Uani . . . . . .
C88 C 0.7053(3) 0.83987(17) 0.01740(17) 0.0700 1.0000 Uani . . . . . .
C89 C 0.7409(3) 0.79264(18) 0.04397(18) 0.0711 1.0000 Uani . . . . . .
C90 C 0.8400(3) 0.78132(19) 0.04247(19) 0.0811 1.0000 Uani . . . . . .
C91 C 0.9016(3) 0.81683(19) 0.0162(2) 0.0857 1.0000 Uani . . . . . .
C92 C 0.8677(3) 0.86445(19) -0.01075(19) 0.0845 1.0000 Uani . . . . . .
C93 C 0.7688(3) 0.87438(19) -0.00939(19) 0.0798 1.0000 Uani . . . . . .
C94 C 0.4683(3) 0.88956(17) -0.13647(19) 0.0698 1.0000 Uani . . . . . .
C95 C 0.4314(3) 0.94706(18) -0.14270(18) 0.0720 1.0000 Uani . . . . . .
C96 C 0.3981(3) 0.98345(17) -0.10193(19) 0.0722 1.0000 Uani . . . . . .
C97 C 0.3601(3) 1.03844(18) -0.11059(19) 0.0777 1.0000 Uani . . . . . .
C98 C 0.3567(3) 1.05836(19) -0.16255(19) 0.0830 1.0000 Uani . . . . . .
C99 C 0.3898(3) 1.02282(18) -0.20485(19) 0.0812 1.0000 Uani . . . . . .
C100 C 0.4275(3) 0.96804(18) -0.19409(19) 0.0790 1.0000 Uani . . . . . .
C101 C 0.3845(3) 0.71644(18) -0.15047(17) 0.0702 1.0000 Uani . . . . . .
C102 C 0.4456(3) 0.69168(17) -0.20058(17) 0.0716 1.0000 Uani . . . . . .
C103 C 0.5336(3) 0.70635(18) -0.22902(17) 0.0718 1.0000 Uani . . . . . .
C104 C 0.5855(3) 0.67750(18) -0.27505(17) 0.0778 1.0000 Uani . . . . . .
C105 C 0.5491(4) 0.63511(18) -0.28950(18) 0.0788 1.0000 Uani . . . . . .
C106 C 0.4617(3) 0.62060(18) -0.26062(18) 0.0777 1.0000 Uani . . . . . .
C107 C 0.4097(3) 0.65088(18) -0.21735(18) 0.0755 1.0000 Uani . . . . . .
C108 C 0.1762(4) 0.6828(2) 0.0188(2) 0.0822 1.0000 Uani . . . . . .
C109 C 0.0977(4) 0.6710(2) -0.0012(2) 0.0849 1.0000 Uani . . . . . .
C110 C 0.0660(4) 0.7050(2) -0.0405(2) 0.0834 1.0000 Uani . . . . . .
C111 C -0.0158(4) 0.6971(2) -0.0574(2) 0.0917 1.0000 Uani . . . . . .
C112 C -0.0609(4) 0.6530(2) -0.0346(2) 0.0953 1.0000 Uani . . . . . .
C113 C -0.0288(4) 0.6179(2) 0.0051(2) 0.0977 1.0000 Uani . . . . . .
C114 C 0.0491(4) 0.6291(2) 0.0235(2) 0.0977 1.0000 Uani . . . . . .
C115 C 0.4904(3) 0.66109(17) 0.11228(17) 0.0669 1.0000 Uani . . . . . .
C116 C 0.4774(3) 0.60700(17) 0.14045(17) 0.0720 1.0000 Uani . . . . . .
C117 C 0.3904(3) 0.58741(17) 0.15050(17) 0.0719 1.0000 Uani . . . . . .
C118 C 0.3824(3) 0.53632(18) 0.17648(17) 0.0773 1.0000 Uani . . . . . .
C119 C 0.4596(4) 0.50938(19) 0.19710(18) 0.0826 1.0000 Uani . . . . . .
C120 C 0.5467(4) 0.52814(18) 0.18930(18) 0.0807 1.0000 Uani . . . . . .
C121 C 0.5548(3) 0.57765(18) 0.16006(17) 0.0768 1.0000 Uani . . . . . .
C122 C 0.2128(3) 0.86571(19) -0.01160(17) 0.0729 1.0000 Uani . . . . . .
C123 C 0.1672(3) 0.92418(19) -0.00410(19) 0.0853 1.0000 Uani . . . . . .
C124 C 0.0934(4) 0.9292(2) 0.0491(2) 0.0876 1.0000 Uani . . . . . .
C125 C 0.1041(4) 0.9639(2) 0.0845(2) 0.0946 1.0000 Uani . . . . . .
C126 C 0.0451(4) 0.9708(2) 0.1378(2) 0.0932 1.0000 Uani . . . . . .
C127 C 0.0621(4) 1.0073(2) 0.1690(2) 0.1008 1.0000 Uani . . . . . .
C128 C 0.0053(4) 1.0120(2) 0.2220(2) 0.1006 1.0000 Uani . . . . . .
C129 C -0.0707(4) 0.9831(2) 0.2404(2) 0.0982 1.0000 Uani . . . . . .
C130 C -0.0893(4) 0.9465(2) 0.2106(2) 0.0992 1.0000 Uani . . . . . .
C131 C -0.0298(4) 0.9411(2) 0.1578(2) 0.0942 1.0000 Uani . . . . . .
C132 C -0.0418(4) 0.9050(2) 0.1232(2) 0.1014 1.0000 Uani . . . . . .
C133 C 0.0183(4) 0.8999(2) 0.0707(2) 0.0949 1.0000 Uani . . . . . .
C134 C 0.1227(3) 0.94749(19) -0.04868(18) 0.0877 1.0000 Uani . . . . . .
C135 C -0.2066(4) 0.9766(2) 0.3219(2) 0.1113 1.0000 Uani . . . . . .
C136 C 0.6031(3) 0.68673(16) -0.03922(17) 0.0636 1.0000 Uani . . . . . .
C137 C 0.6659(3) 0.64135(16) -0.07322(17) 0.0649 1.0000 Uani . . . . . .
C138 C 0.7420(3) 0.60761(18) -0.05746(19) 0.0743 1.0000 Uani . . . . . .
C139 C 0.7998(3) 0.56661(18) -0.09075(19) 0.0790 1.0000 Uani . . . . . .
C140 C 0.7814(3) 0.56031(18) -0.13983(18) 0.0766 1.0000 Uani . . . . . .
C141 C 0.7054(3) 0.59339(17) -0.15597(18) 0.0758 1.0000 Uani . . . . . .
C142 C 0.6473(3) 0.63382(17) -0.12223(17) 0.0705 1.0000 Uani . . . . . .
C143 C 0.1376(3) 0.8048(2) -0.1643(2) 0.0862 1.0000 Uani . . . . . .
C144 C 0.1245(3) 0.8380(2) -0.20992(19) 0.0857 1.0000 Uani . . . . . .
C145 C 0.1725(4) 0.8813(2) -0.2264(2) 0.0887 1.0000 Uani . . . . . .
C146 C 0.2337(3) 0.8906(2) -0.19567(19) 0.0856 1.0000 Uani . . . . . .
C147 C 0.2455(4) 0.8567(2) -0.15034(19) 0.0841 1.0000 Uani . . . . . .
C148 C 0.3827(3) 0.98937(16) 0.06084(17) 0.0663 1.0000 Uani . . . . . .
C149 C 0.3606(3) 1.01283(17) 0.11025(17) 0.0707 1.0000 Uani . . . . . .
C150 C 0.3308(3) 0.98200(17) 0.15695(17) 0.0711 1.0000 Uani . . . . . .
C151 C 0.3226(3) 0.92868(17) 0.15362(17) 0.0734 1.0000 Uani . . . . . .
C152 C 0.3452(3) 0.90840(17) 0.10231(17) 0.0706 1.0000 Uani . . . . . .
C153 C 0.7398(3) 0.74290(18) -0.19692(18) 0.0769 1.0000 Uani . . . . . .
C154 C 0.8391(4) 0.7333(2) -0.20180(19) 0.0857 1.0000 Uani . . . . . .
C155 C 0.8740(4) 0.7521(2) -0.1634(2) 0.0897 1.0000 Uani . . . . . .
C156 C 0.8091(3) 0.7802(2) -0.11973(19) 0.0859 1.0000 Uani . . . . . .
C157 C 0.7107(3) 0.78801(19) -0.11869(19) 0.0779 1.0000 Uani . . . . . .
C158 C 0.5477(4) 0.8153(2) 0.17545(19) 0.0859 1.0000 Uani . . . . . .
C159 C 0.5103(4) 0.8365(2) 0.2267(2) 0.0903 1.0000 Uani . . . . . .
C160 C 0.4198(3) 0.82913(19) 0.25771(19) 0.0804 1.0000 Uani . . . . . .
C161 C 0.3657(3) 0.80055(18) 0.23706(18) 0.0793 1.0000 Uani . . . . . .
C162 C 0.4082(3) 0.78157(17) 0.18550(17) 0.0719 1.0000 Uani . . . . . .
C163 C 0.4086(3) 0.61100(19) -0.03457(19) 0.0804 1.0000 Uani . . . . . .
C164 C 0.4238(3) 0.57403(19) -0.0740(2) 0.0860 1.0000 Uani . . . . . .
C165 C 0.4038(3) 0.5219(2) -0.0587(2) 0.0879 1.0000 Uani . . . . . .
C166 C 0.3673(4) 0.51084(19) -0.0035(2) 0.0895 1.0000 Uani . . . . . .
C167 C 0.3518(3) 0.54964(19) 0.0346(2) 0.0855 1.0000 Uani . . . . . .
C168 C 0.1937(3) 0.78554(19) 0.12215(18) 0.0789 1.0000 Uani . . . . . .
C169 C 0.1402(3) 0.8267(2) 0.15619(19) 0.0836 1.0000 Uani . . . . . .
C170 C 0.1079(3) 0.8134(2) 0.21090(19) 0.0824 1.0000 Uani . . . . . .
C171 C 0.1303(3) 0.7604(2) 0.22893(19) 0.0817 1.0000 Uani . . . . . .
C172 C 0.1839(3) 0.7212(2) 0.19231(19) 0.0824 1.0000 Uani . . . . . .
H41 H -0.1087 0.7413 0.2918 0.0884 1.0000 Uiso R . . . . .
H51 H -0.2149 0.6838 0.2930 0.0896 1.0000 Uiso R . . . . .
H61 H -0.2359 0.6153 0.3585 0.0898 1.0000 Uiso R . . . . .
H71 H -0.1502 0.5997 0.4241 0.0836 1.0000 Uiso R . . . . .
H111 H 0.3444 0.9611 0.3707 0.0839 1.0000 Uiso R . . . . .
H121 H 0.2778 1.0066 0.3024 0.0868 1.0000 Uiso R . . . . .
H131 H 0.1642 0.9716 0.2747 0.0872 1.0000 Uiso R . . . . .
H141 H 0.1116 0.8937 0.3137 0.0791 1.0000 Uiso R . . . . .
H181 H 0.3627 0.7765 0.7390 0.0828 1.0000 Uiso R . . . . .
H191 H 0.4545 0.8433 0.7258 0.0870 1.0000 Uiso R . . . . .
H201 H 0.4650 0.9025 0.6502 0.0887 1.0000 Uiso R . . . . .
H211 H 0.3877 0.8917 0.5845 0.0846 1.0000 Uiso R . . . . .
H251 H -0.3510 0.8585 0.7217 0.0749 1.0000 Uiso R . . . . .
H261 H -0.3410 0.9192 0.7820 0.0787 1.0000 Uiso R . . . . .
H271 H -0.1912 0.9242 0.7939 0.0814 1.0000 Uiso R . . . . .
H281 H -0.0485 0.8738 0.7439 0.0808 1.0000 Uiso R . . . . .
H321 H -0.0129 0.4548 0.6160 0.0836 1.0000 Uiso R . . . . .
H331 H -0.1194 0.4396 0.6991 0.0879 1.0000 Uiso R . . . . .
H341 H -0.2138 0.5125 0.7499 0.0877 1.0000 Uiso R . . . . .
H351 H -0.1989 0.5996 0.7148 0.0843 1.0000 Uiso R . . . . .
H371 H 0.3681 0.5890 0.5899 0.1087 1.0000 Uiso R . . . . .
H391 H 0.1740 0.5137 0.6128 0.1255 1.0000 Uiso R . . . . .
H401 H 0.0912 0.4778 0.6978 0.1173 1.0000 Uiso R . . . . .
H421 H 0.0670 0.4646 0.7930 0.1246 1.0000 Uiso R . . . . .
H431 H 0.1051 0.4822 0.8735 0.1301 1.0000 Uiso R . . . . .
H451 H 0.3028 0.5726 0.7845 0.1247 1.0000 Uiso R . . . . .
H471 H 0.3303 0.5832 0.6868 0.1185 1.0000 Uiso R . . . . .
H481 H 0.3682 0.5092 0.5531 0.1621 1.0000 Uiso R . . . . .
H482 H 0.3546 0.5611 0.5122 0.1621 1.0000 Uiso R . . . . .
H483 H 0.2592 0.5336 0.5416 0.1634 1.0000 Uiso R . . . . .
H491 H 0.1052 0.5306 0.9424 0.1864 1.0000 Uiso R . . . . .
H492 H 0.1904 0.4750 0.9333 0.1864 1.0000 Uiso R . . . . .
H493 H 0.2029 0.5267 0.9660 0.1866 1.0000 Uiso R . . . . .
H531 H -0.3535 0.9238 0.4585 0.1009 1.0000 Uiso R . . . . .
H541 H -0.4002 0.9598 0.5426 0.0968 1.0000 Uiso R . . . . .
H551 H -0.3054 0.9338 0.6038 0.0928 1.0000 Uiso R . . . . .
H561 H -0.1614 0.8697 0.5808 0.0856 1.0000 Uiso R . . . . .
H571 H 0.0341 0.8661 0.5631 0.0815 1.0000 Uiso R . . . . .
H581 H -0.0597 0.9363 0.6135 0.0880 1.0000 Uiso R . . . . .
H591 H -0.0124 1.0193 0.5955 0.0928 1.0000 Uiso R . . . . .
H601 H 0.1247 1.0327 0.5293 0.0937 1.0000 Uiso R . . . . .
H611 H 0.2150 0.9564 0.4843 0.0860 1.0000 Uiso R . . . . .
H621 H 0.4622 0.8085 0.3998 0.0949 1.0000 Uiso R . . . . .
H631 H 0.6004 0.7437 0.3689 0.1000 1.0000 Uiso R . . . . .
H641 H 0.6038 0.6551 0.4034 0.1023 1.0000 Uiso R . . . . .
H651 H 0.4660 0.6325 0.4688 0.1010 1.0000 Uiso R . . . . .
H661 H 0.3350 0.7022 0.4947 0.0944 1.0000 Uiso R . . . . .
H671 H 0.3074 0.7280 0.3666 0.0888 1.0000 Uiso R . . . . .
H681 H 0.4486 0.6791 0.3152 0.0950 1.0000 Uiso R . . . . .
H691 H 0.4328 0.6102 0.2650 0.0917 1.0000 Uiso R . . . . .
H701 H 0.2805 0.5936 0.2689 0.0981 1.0000 Uiso R . . . . .
H711 H 0.1438 0.6462 0.3200 0.0951 1.0000 Uiso R . . . . .
H721 H 0.2406 0.6018 0.4401 0.0844 1.0000 Uiso R . . . . .
H731 H 0.3636 0.5428 0.3885 0.0942 1.0000 Uiso R . . . . .
H741 H 0.3632 0.4495 0.3935 0.0937 1.0000 Uiso R . . . . .
H751 H 0.2264 0.4187 0.4512 0.0884 1.0000 Uiso R . . . . .
H761 H 0.1097 0.4807 0.5023 0.0806 1.0000 Uiso R . . . . .
H771 H -0.1610 0.7109 0.5137 0.0786 1.0000 Uiso R . . . . .
H781 H -0.2831 0.7054 0.4747 0.0888 1.0000 Uiso R . . . . .
H791 H -0.4465 0.7391 0.5167 0.0920 1.0000 Uiso R . . . . .
H801 H -0.4776 0.7756 0.6010 0.0921 1.0000 Uiso R . . . . .
H811 H -0.3511 0.7818 0.6358 0.0806 1.0000 Uiso R . . . . .
H821 H 0.0440 0.6583 0.6816 0.0857 1.0000 Uiso R . . . . .
H831 H -0.0058 0.6000 0.7538 0.0944 1.0000 Uiso R . . . . .
H841 H 0.0435 0.5996 0.8317 0.0988 1.0000 Uiso R . . . . .
H851 H 0.1505 0.6569 0.8335 0.0946 1.0000 Uiso R . . . . .
H861 H 0.1992 0.7135 0.7599 0.0847 1.0000 Uiso R . . . . .
H901 H 0.8672 0.7494 0.0593 0.0983 1.0000 Uiso R . . . . .
H911 H 0.9662 0.8079 0.0170 0.1028 1.0000 Uiso R . . . . .
H921 H 0.9095 0.8884 -0.0279 0.1032 1.0000 Uiso R . . . . .
H931 H 0.7434 0.9057 -0.0286 0.0968 1.0000 Uiso R . . . . .
H971 H 0.3364 1.0609 -0.0817 0.0939 1.0000 Uiso R . . . . .
H981 H 0.3339 1.0952 -0.1691 0.1016 1.0000 Uiso R . . . . .
H991 H 0.3876 1.0355 -0.2400 0.0999 1.0000 Uiso R . . . . .
H1001 H 0.4505 0.9446 -0.2222 0.0959 1.0000 Uiso R . . . . .
H1041 H 0.6428 0.6865 -0.2959 0.0939 1.0000 Uiso R . . . . .
H1051 H 0.5856 0.6164 -0.3194 0.0935 1.0000 Uiso R . . . . .
H1061 H 0.4400 0.5917 -0.2696 0.0931 1.0000 Uiso R . . . . .
H1071 H 0.3487 0.6434 -0.1980 0.0917 1.0000 Uiso R . . . . .
H1111 H -0.0407 0.7218 -0.0835 0.1142 1.0000 Uiso R . . . . .
H1121 H -0.1160 0.6472 -0.0460 0.1195 1.0000 Uiso R . . . . .
H1131 H -0.0573 0.5875 0.0196 0.1212 1.0000 Uiso R . . . . .
H1141 H 0.0711 0.6069 0.0515 0.1201 1.0000 Uiso R . . . . .
H1181 H 0.3268 0.5219 0.1793 0.0953 1.0000 Uiso R . . . . .
H1191 H 0.4534 0.4764 0.2172 0.0998 1.0000 Uiso R . . . . .
H1201 H 0.5981 0.5079 0.2025 0.0967 1.0000 Uiso R . . . . .
H1211 H 0.6131 0.5901 0.1532 0.0916 1.0000 Uiso R . . . . .
H1231 H 0.2156 0.9449 -0.0037 0.1036 1.0000 Uiso R . . . . .
H1251 H 0.1551 0.9847 0.0719 0.1171 1.0000 Uiso R . . . . .
H1271 H 0.1110 1.0292 0.1547 0.1276 1.0000 Uiso R . . . . .
H1281 H 0.0170 1.0359 0.2457 0.1236 1.0000 Uiso R . . . . .
H1301 H -0.1398 0.9256 0.2242 0.1216 1.0000 Uiso R . . . . .
H1321 H -0.0916 0.8839 0.1362 0.1243 1.0000 Uiso R . . . . .
H1331 H 0.0079 0.8752 0.0483 0.1173 1.0000 Uiso R . . . . .
H1341 H 0.1727 0.9566 -0.0781 0.1350 1.0000 Uiso R . . . . .
H1342 H 0.0856 0.9238 -0.0596 0.1344 1.0000 Uiso R . . . . .
H1343 H 0.0808 0.9803 -0.0387 0.1354 1.0000 Uiso R . . . . .
H1351 H -0.2287 0.9874 0.3593 0.1730 1.0000 Uiso R . . . . .
H1352 H -0.1919 0.9364 0.3195 0.1730 1.0000 Uiso R . . . . .
H1353 H -0.2563 0.9924 0.3020 0.1729 1.0000 Uiso R . . . . .
H1391 H 0.8521 0.5440 -0.0798 0.0951 1.0000 Uiso R . . . . .
H1401 H 0.8209 0.5327 -0.1619 0.0940 1.0000 Uiso R . . . . .
H1411 H 0.6906 0.5893 -0.1877 0.0910 1.0000 Uiso R . . . . .
H1421 H 0.5939 0.6552 -0.1320 0.0834 1.0000 Uiso R . . . . .
H1431 H 0.1057 0.7752 -0.1535 0.1057 1.0000 Uiso R . . . . .
H1441 H 0.0831 0.8314 -0.2289 0.1052 1.0000 Uiso R . . . . .
H1451 H 0.1649 0.9044 -0.2571 0.1078 1.0000 Uiso R . . . . .
H1461 H 0.2684 0.9187 -0.2051 0.1051 1.0000 Uiso R . . . . .
H1471 H 0.2880 0.8622 -0.1302 0.1020 1.0000 Uiso R . . . . .
H1481 H 0.4026 1.0095 0.0288 0.0785 1.0000 Uiso R . . . . .
H1491 H 0.3667 1.0482 0.1118 0.0838 1.0000 Uiso R . . . . .
H1501 H 0.3160 0.9972 0.1903 0.0859 1.0000 Uiso R . . . . .
H1511 H 0.3015 0.9075 0.1847 0.0880 1.0000 Uiso R . . . . .
H1521 H 0.3385 0.8730 0.1006 0.0851 1.0000 Uiso R . . . . .
H1531 H 0.7174 0.7312 -0.2238 0.0919 1.0000 Uiso R . . . . .
H1541 H 0.8813 0.7141 -0.2308 0.1039 1.0000 Uiso R . . . . .
H1551 H 0.9406 0.7462 -0.1666 0.1090 1.0000 Uiso R . . . . .
H1561 H 0.8297 0.7937 -0.0934 0.1051 1.0000 Uiso R . . . . .
H1571 H 0.6674 0.8064 -0.0909 0.0940 1.0000 Uiso R . . . . .
H1581 H 0.6096 0.8207 0.1549 0.1053 1.0000 Uiso R . . . . .
H1591 H 0.5470 0.8559 0.2399 0.1106 1.0000 Uiso R . . . . .
H1601 H 0.3949 0.8431 0.2920 0.0987 1.0000 Uiso R . . . . .
H1611 H 0.3046 0.7941 0.2570 0.0961 1.0000 Uiso R . . . . .
H1621 H 0.3715 0.7620 0.1716 0.0870 1.0000 Uiso R . . . . .
H1631 H 0.4239 0.6451 -0.0452 0.0967 1.0000 Uiso R . . . . .
H1641 H 0.4475 0.5842 -0.1108 0.1040 1.0000 Uiso R . . . . .
H1651 H 0.4132 0.4957 -0.0847 0.1080 1.0000 Uiso R . . . . .
H1661 H 0.3529 0.4770 0.0084 0.1100 1.0000 Uiso R . . . . .
H1671 H 0.3246 0.5414 0.0717 0.1045 1.0000 Uiso R . . . . .
H1681 H 0.2145 0.7938 0.0858 0.0959 1.0000 Uiso R . . . . .
H1691 H 0.1256 0.8635 0.1421 0.1012 1.0000 Uiso R . . . . .
H1701 H 0.0727 0.8404 0.2345 0.1005 1.0000 Uiso R . . . . .
H1711 H 0.1104 0.7508 0.2657 0.0991 1.0000 Uiso R . . . . .
H1721 H 0.1994 0.6858 0.2046 0.1004 1.0000 Uiso R . . . . .
H1722 H 0.7200 0.6375 -0.0056 0.1233 1.0000 Uiso R . . . . .
H1723 H -0.1520 0.8330 0.4298 0.1206 1.0000 Uiso R . . . . .

loop_
_atom_site_aniso_label
_atom_site_aniso_U_11
_atom_site_aniso_U_22
_atom_site_aniso_U_33
_atom_site_aniso_U_23
_atom_site_aniso_U_13
_atom_site_aniso_U_12
Mn1 0.0645(4) 0.0593(4) 0.0638(4) -0.0059(3) -0.0071(3) -0.0130(3)
Mn2 0.0690(4) 0.0645(4) 0.0597(4) -0.0049(3) -0.0133(3) -0.0158(3)
Mn3 0.0653(4) 0.0676(4) 0.0608(4) -0.0009(3) -0.0147(3) -0.0174(3)
Mn4 0.0623(4) 0.0726(4) 0.0607(4) -0.0012(3) -0.0147(3) -0.0146(3)
Mn5 0.0580(4) 0.0581(4) 0.0608(4) -0.0067(3) -0.0122(3) -0.0117(3)
Mn6 0.0607(4) 0.0599(4) 0.0575(4) -0.0032(3) -0.0102(3) -0.0130(3)
Mn7 0.0650(4) 0.0623(4) 0.0666(4) -0.0039(3) -0.0172(3) -0.0126(3)
Mn8 0.0666(4) 0.0579(4) 0.0654(4) -0.0052(3) -0.0148(3) -0.0114(3)
Mn9 0.0702(4) 0.0671(4) 0.0666(4) -0.0065(3) -0.0107(3) -0.0132(3)
Mn10 0.0679(4) 0.0904(5) 0.0746(4) -0.0134(4) -0.0178(3) -0.0125(4)
Mn11 0.0724(4) 0.0691(4) 0.0701(4) -0.0070(3) -0.0100(3) -0.0196(3)
Mn12 0.0635(4) 0.0601(4) 0.0627(4) -0.0065(3) -0.0132(3) -0.0127(3)
N1 0.067(2) 0.064(2) 0.060(2) -0.0043(16) -0.0122(17) -0.0153(18)
N2 0.064(2) 0.062(2) 0.057(2) -0.0013(16) -0.0123(16) -0.0168(16)
N3 0.058(2) 0.068(2) 0.061(2) -0.0020(16) -0.0165(16) -0.0129(17)
N4 0.0554(19) 0.0583(19) 0.060(2) -0.0016(16) -0.0114(16) -0.0115(16)
N5 0.063(2) 0.059(2) 0.059(2) -0.0049(16) -0.0100(17) -0.0124(16)
N6 0.071(2) 0.065(2) 0.067(2) -0.0044(17) -0.0167(18) -0.0144(18)
N7 0.067(2) 0.080(3) 0.069(2) 0.0002(19) -0.0145(19) -0.0142(19)
N8 0.070(2) 0.067(2) 0.065(2) -0.0072(17) -0.0114(18) -0.0154(18)
N9 0.064(2) 0.064(2) 0.063(2) -0.0062(17) -0.0069(17) -0.0103(17)
N10 0.063(2) 0.060(2) 0.065(2) -0.0078(16) -0.0150(17) -0.0136(16)
N11 0.068(2) 0.069(2) 0.067(2) -0.0027(17) -0.0173(18) -0.0158(18)
N12 0.065(2) 0.0542(19) 0.069(2) -0.0041(16) -0.0158(17) -0.0146(17)
N13 0.068(2) 0.060(2) 0.064(2) -0.0038(17) -0.0150(17) -0.0121(17)
N14 0.068(2) 0.074(2) 0.066(2) -0.0100(18) -0.0157(18) -0.0091(19)
N15 0.068(2) 0.075(2) 0.081(3) -0.010(2) -0.012(2) -0.0192(19)
N16 0.066(2) 0.055(2) 0.068(2) -0.0050(16) -0.0102(18) -0.0144(17)
N17 0.075(2) 0.091(3) 0.074(2) -0.015(2) -0.025(2) -0.004(2)
N18 0.067(2) 0.058(2) 0.064(2) -0.0062(17) -0.0129(17) -0.0127(17)
N19 0.069(2) 0.072(2) 0.067(2) 0.0022(18) -0.0133(19) -0.0143(19)
N20 0.074(2) 0.074(2) 0.072(2) -0.0092(18) -0.023(2) -0.0153(19)
N21 0.080(2) 0.069(2) 0.081(3) -0.008(2) -0.011(2) -0.020(2)
N22 0.071(2) 0.077(3) 0.063(2) -0.0040(19) -0.0071(18) -0.0155(19)
O1 0.0657(17) 0.0624(17) 0.0669(17) -0.0053(14) -0.0078(14) -0.0143(14)
O2 0.0620(16) 0.0586(16) 0.0626(17) -0.0062(13) -0.0070(14) -0.0140(13)
O3 0.0741(18) 0.0724(18) 0.0611(17) -0.0049(14) -0.0156(14) -0.0182(15)
O4 0.0698(17) 0.0633(17) 0.0611(16) -0.0020(13) -0.0162(14) -0.0147(14)
O5 0.0655(16) 0.0586(16) 0.0582(16) -0.0030(12) -0.0122(13) -0.0127(13)
O6 0.0702(18) 0.0692(18) 0.0650(17) 0.0004(14) -0.0170(15) -0.0215(14)
O7 0.0678(17) 0.0671(17) 0.0647(17) 0.0008(14) -0.0177(14) -0.0188(14)
O8 0.0619(16) 0.0677(17) 0.0569(16) -0.0008(13) -0.0148(13) -0.0150(13)
O9 0.0654(17) 0.0721(18) 0.0627(17) 0.0012(14) -0.0178(13) -0.0138(14)
O10 0.0591(17) 0.0722(18) 0.0655(17) -0.0057(13) -0.0176(14) -0.0124(14)
O11 0.0537(15) 0.0662(16) 0.0594(16) -0.0039(13) -0.0130(12) -0.0110(13)
O12 0.0599(16) 0.0614(16) 0.0617(16) -0.0084(13) -0.0126(13) -0.0122(13)
O13 0.0633(16) 0.0601(16) 0.0599(16) -0.0059(13) -0.0107(13) -0.0154(13)
O14 0.0584(16) 0.0570(16) 0.0596(16) -0.0056(12) -0.0105(12) -0.0118(12)
O15 0.0687(17) 0.0614(17) 0.0668(18) -0.0054(13) -0.0092(14) -0.0128(14)
O16 0.0687(18) 0.0636(17) 0.0709(18) -0.0057(14) -0.0138(15) -0.0110(14)
O17 0.0734(19) 0.081(2) 0.0727(19) -0.0083(16) -0.0133(15) -0.0161(16)
O18 0.126(3) 0.123(3) 0.115(3) -0.005(3) -0.035(3) -0.013(3)
O19 0.0698(17) 0.0618(17) 0.0632(17) -0.0031(13) -0.0186(14) -0.0145(14)
O20 0.0704(18) 0.0674(17) 0.0619(17) -0.0055(14) -0.0159(14) -0.0106(14)
O21 0.081(2) 0.085(2) 0.077(2) -0.0061(17) -0.0258(16) -0.0110(16)
O22 0.0662(17) 0.0632(18) 0.0707(18) -0.0029(14) -0.0128(14) -0.0176(14)
O23 0.0604(16) 0.0576(16) 0.0646(16) -0.0044(13) -0.0161(13) -0.0124(13)
O24 0.0645(17) 0.0707(18) 0.0757(18) -0.0050(15) -0.0218(15) -0.0128(15)
O25 0.0751(19) 0.0664(18) 0.0654(18) -0.0027(15) -0.0169(14) -0.0119(14)
O26 0.0672(17) 0.0619(17) 0.0638(17) -0.0038(13) -0.0121(13) -0.0116(14)
O27 0.0764(19) 0.0593(17) 0.0706(19) -0.0057(14) -0.0215(15) -0.0076(14)
O28 0.0706(19) 0.085(2) 0.0738(19) -0.0152(15) -0.0140(15) -0.0142(16)
O29 0.0653(17) 0.0747(18) 0.0663(18) -0.0109(14) -0.0125(14) -0.0109(14)
O30 0.0765(19) 0.078(2) 0.0675(18) -0.0091(15) -0.0116(15) -0.0178(16)
O31 0.0714(19) 0.0770(19) 0.082(2) -0.0035(16) -0.0174(16) -0.0255(15)
O32 0.0655(17) 0.0727(18) 0.0685(17) -0.0060(14) -0.0130(14) -0.0195(14)
O33 0.075(2) 0.098(2) 0.085(2) -0.0091(18) -0.0237(17) -0.0158(18)
O34 0.0757(19) 0.0671(18) 0.0669(18) -0.0028(14) -0.0175(15) -0.0116(15)
O35 0.0641(16) 0.0585(16) 0.0658(16) -0.0050(13) -0.0120(13) -0.0165(13)
O36 0.075(2) 0.0720(19) 0.0737(19) -0.0033(15) -0.0113(15) -0.0167(16)
O37 0.0646(18) 0.0783(19) 0.0694(18) -0.0104(14) -0.0174(15) -0.0099(15)
O38 0.0638(18) 0.093(2) 0.081(2) -0.0158(17) -0.0190(15) -0.0082(17)
O39 0.110(3) 0.111(3) 0.101(3) -0.008(2) -0.026(2) -0.020(2)
O40 0.0655(18) 0.0604(17) 0.0673(17) -0.0037(13) -0.0171(14) -0.0115(14)
O41 0.0653(17) 0.0702(18) 0.0675(18) -0.0089(14) -0.0156(14) -0.0118(14)
O42 0.076(2) 0.080(2) 0.089(2) -0.0087(17) -0.0269(17) -0.0108(16)
C1 0.067(3) 0.063(3) 0.062(3) -0.007(2) -0.005(2) -0.015(2)
C2 0.064(3) 0.069(3) 0.061(3) -0.007(2) -0.014(2) -0.015(2)
C3 0.070(3) 0.072(3) 0.066(3) -0.009(2) -0.017(2) -0.012(2)
C4 0.079(3) 0.078(3) 0.072(3) -0.003(2) -0.023(2) -0.017(2)
C5 0.070(3) 0.079(3) 0.079(3) -0.005(2) -0.024(2) -0.015(2)
C6 0.068(3) 0.079(3) 0.078(3) -0.006(2) -0.018(2) -0.014(2)
C7 0.066(3) 0.071(3) 0.072(3) -0.007(2) -0.017(2) -0.013(2)
C8 0.062(2) 0.059(2) 0.062(3) -0.003(2) -0.011(2) -0.015(2)
C9 0.069(3) 0.063(3) 0.063(3) -0.005(2) -0.014(2) -0.014(2)
C10 0.071(3) 0.065(3) 0.062(3) -0.002(2) -0.013(2) -0.019(2)
C11 0.077(3) 0.072(3) 0.064(3) -0.002(2) -0.016(2) -0.024(2)
C12 0.081(3) 0.067(3) 0.070(3) 0.004(2) -0.021(2) -0.020(2)
C13 0.082(3) 0.072(3) 0.063(3) 0.004(2) -0.020(2) -0.017(2)
C14 0.068(3) 0.068(3) 0.062(3) -0.002(2) -0.019(2) -0.014(2)
C15 0.064(3) 0.068(3) 0.061(3) -0.006(2) -0.011(2) -0.013(2)
C16 0.060(2) 0.068(3) 0.065(3) -0.004(2) -0.014(2) -0.013(2)
C17 0.069(3) 0.074(3) 0.065(3) -0.003(2) -0.020(2) -0.013(2)
C18 0.060(2) 0.076(3) 0.068(3) 0.000(2) -0.018(2) -0.010(2)
C19 0.068(3) 0.077(3) 0.073(3) -0.007(2) -0.021(2) -0.014(2)
C20 0.074(3) 0.077(3) 0.072(3) -0.003(2) -0.025(2) -0.017(2)
C21 0.074(3) 0.073(3) 0.067(3) -0.004(2) -0.018(2) -0.018(2)
C22 0.064(3) 0.063(3) 0.060(2) -0.004(2) -0.014(2) -0.014(2)
C23 0.065(3) 0.057(2) 0.060(2) -0.0011(19) -0.013(2) -0.009(2)
C24 0.061(2) 0.058(2) 0.058(2) -0.0023(19) -0.011(2) -0.012(2)
C25 0.060(2) 0.061(2) 0.064(3) -0.007(2) -0.010(2) -0.011(2)
C26 0.067(3) 0.064(3) 0.065(3) -0.008(2) -0.015(2) -0.010(2)
C27 0.069(3) 0.065(3) 0.069(3) -0.009(2) -0.018(2) -0.012(2)
C28 0.070(3) 0.063(3) 0.068(3) -0.006(2) -0.020(2) -0.012(2)
C29 0.058(2) 0.061(3) 0.065(3) -0.005(2) -0.011(2) -0.016(2)
C30 0.062(2) 0.065(3) 0.063(3) -0.002(2) -0.009(2) -0.017(2)
C31 0.067(3) 0.060(3) 0.067(3) -0.007(2) -0.012(2) -0.012(2)
C32 0.071(3) 0.065(3) 0.067(3) -0.004(2) -0.008(2) -0.014(2)
C33 0.079(3) 0.064(3) 0.073(3) -0.002(2) -0.014(2) -0.019(2)
C34 0.078(3) 0.065(3) 0.070(3) -0.003(2) -0.010(2) -0.016(2)
C35 0.070(3) 0.065(3) 0.067(3) -0.005(2) -0.010(2) -0.012(2)
C36 0.068(3) 0.077(3) 0.073(3) -0.008(2) -0.020(2) 0.001(2)
C37 0.090(3) 0.081(3) 0.083(3) -0.003(3) -0.030(3) -0.008(3)
C38 0.112(4) 0.085(4) 0.088(4) -0.001(3) -0.036(3) -0.017(3)
C39 0.094(4) 0.091(4) 0.109(4) 0.003(3) -0.020(3) -0.022(3)
C40 0.083(3) 0.093(4) 0.107(4) -0.019(3) -0.029(3) -0.015(3)
C41 0.103(4) 0.105(4) 0.096(4) 0.000(3) -0.018(3) -0.027(3)
C42 0.113(4) 0.105(4) 0.096(4) -0.003(3) -0.036(4) -0.010(3)
C43 0.110(4) 0.110(4) 0.115(5) -0.007(4) -0.046(4) -0.016(4)
C44 0.117(5) 0.124(5) 0.092(4) -0.002(4) -0.027(4) -0.023(4)
C45 0.112(4) 0.109(4) 0.091(4) -0.009(3) -0.026(3) -0.013(3)
C46 0.091(4) 0.099(4) 0.092(4) -0.006(3) -0.039(3) -0.009(3)
C47 0.095(4) 0.101(4) 0.093(4) 0.004(3) -0.028(3) -0.017(3)
C48 0.110(4) 0.089(4) 0.098(4) -0.003(3) -0.026(3) -0.006(3)
C49 0.118(5) 0.130(5) 0.095(4) -0.003(4) -0.020(4) -0.012(4)
C50 0.070(3) 0.062(3) 0.063(3) -0.002(2) -0.016(2) -0.016(2)
C51 0.069(3) 0.062(3) 0.070(3) 0.000(2) -0.018(2) -0.010(2)
C52 0.075(3) 0.072(3) 0.078(3) -0.003(2) -0.021(3) -0.007(2)
C53 0.080(3) 0.088(3) 0.083(3) -0.003(3) -0.025(3) -0.008(3)
C54 0.074(3) 0.077(3) 0.086(3) -0.006(3) -0.020(3) -0.005(2)
C55 0.074(3) 0.075(3) 0.080(3) -0.005(2) -0.018(2) -0.010(2)
C56 0.070(3) 0.064(3) 0.079(3) -0.007(2) -0.016(2) -0.010(2)
C57 0.068(3) 0.063(3) 0.070(3) -0.006(2) -0.014(2) -0.012(2)
C58 0.071(3) 0.072(3) 0.076(3) -0.004(2) -0.013(2) -0.019(2)
C59 0.076(3) 0.070(3) 0.081(3) -0.009(2) -0.017(2) -0.011(2)
C60 0.085(3) 0.067(3) 0.076(3) -0.005(2) -0.011(3) -0.020(2)
C61 0.074(3) 0.073(3) 0.067(3) -0.004(2) -0.010(2) -0.018(2)
C62 0.072(3) 0.081(3) 0.078(3) -0.001(2) -0.014(2) -0.015(3)
C63 0.078(3) 0.080(3) 0.080(3) -0.004(3) -0.011(3) -0.010(3)
C64 0.073(3) 0.089(4) 0.085(3) -0.010(3) -0.017(3) -0.011(3)
C65 0.074(3) 0.080(3) 0.092(3) -0.005(3) -0.017(3) -0.010(3)
C66 0.073(3) 0.077(3) 0.077(3) -0.005(3) -0.014(2) -0.006(2)
C67 0.075(3) 0.073(3) 0.071(3) -0.007(2) -0.017(2) -0.011(2)
C68 0.073(3) 0.082(3) 0.079(3) -0.008(3) -0.017(2) -0.016(2)
C69 0.080(3) 0.073(3) 0.074(3) -0.012(2) -0.015(2) -0.006(2)
C70 0.077(3) 0.079(3) 0.085(3) -0.015(3) -0.020(3) -0.010(3)
C71 0.081(3) 0.078(3) 0.075(3) -0.016(2) -0.014(2) -0.014(3)
C72 0.070(3) 0.068(3) 0.067(3) -0.008(2) -0.010(2) -0.008(2)
C73 0.076(3) 0.080(3) 0.073(3) -0.002(2) -0.012(2) -0.015(2)
C74 0.078(3) 0.073(3) 0.079(3) -0.012(2) -0.009(2) -0.010(2)
C75 0.075(3) 0.067(3) 0.076(3) -0.013(2) -0.013(2) -0.013(2)
C76 0.067(3) 0.063(3) 0.072(3) -0.008(2) -0.014(2) -0.012(2)
C77 0.057(2) 0.068(3) 0.072(3) -0.012(2) -0.017(2) -0.007(2)
C78 0.068(3) 0.082(3) 0.073(3) -0.018(2) -0.020(2) -0.007(2)
C79 0.070(3) 0.086(3) 0.077(3) -0.012(2) -0.024(2) -0.010(2)
C80 0.065(3) 0.084(3) 0.075(3) -0.016(2) -0.014(2) -0.006(2)
C81 0.056(3) 0.074(3) 0.074(3) -0.013(2) -0.019(2) -0.008(2)
C82 0.073(3) 0.073(3) 0.070(3) 0.003(2) -0.019(2) -0.019(2)
C83 0.078(3) 0.080(3) 0.083(3) 0.003(3) -0.028(3) -0.020(2)
C84 0.084(3) 0.086(3) 0.079(3) 0.007(3) -0.024(3) -0.023(3)
C85 0.078(3) 0.088(3) 0.072(3) 0.002(2) -0.024(2) -0.020(3)
C86 0.070(3) 0.081(3) 0.063(3) 0.002(2) -0.018(2) -0.020(2)
C87 0.068(3) 0.062(3) 0.067(3) -0.008(2) -0.017(2) -0.011(2)
C88 0.063(3) 0.066(3) 0.081(3) -0.005(2) -0.016(2) -0.014(2)
C89 0.059(3) 0.073(3) 0.083(3) -0.005(2) -0.020(2) -0.012(2)
C90 0.074(3) 0.077(3) 0.092(3) 0.000(3) -0.021(3) -0.018(3)
C91 0.072(3) 0.083(3) 0.102(4) 0.004(3) -0.026(3) -0.014(3)
C92 0.076(3) 0.080(3) 0.099(4) 0.006(3) -0.025(3) -0.021(3)
C93 0.067(3) 0.079(3) 0.095(3) -0.001(3) -0.021(3) -0.016(2)
C94 0.070(3) 0.066(3) 0.072(3) -0.005(2) -0.012(2) -0.016(2)
C95 0.073(3) 0.069(3) 0.074(3) -0.003(2) -0.019(2) -0.012(2)
C96 0.080(3) 0.059(3) 0.078(3) -0.001(2) -0.022(2) -0.012(2)
C97 0.088(3) 0.071(3) 0.075(3) -0.004(2) -0.023(2) -0.014(2)
C98 0.099(4) 0.069(3) 0.084(3) -0.002(3) -0.031(3) -0.013(3)
C99 0.091(3) 0.074(3) 0.080(3) -0.004(3) -0.025(3) -0.011(3)
C100 0.092(3) 0.070(3) 0.076(3) -0.004(2) -0.024(3) -0.011(3)
C101 0.068(3) 0.073(3) 0.067(3) -0.004(2) -0.015(2) -0.009(2)
C102 0.079(3) 0.068(3) 0.067(3) -0.005(2) -0.020(2) -0.009(2)
C103 0.074(3) 0.070(3) 0.067(3) -0.008(2) -0.012(2) -0.012(2)
C104 0.077(3) 0.084(3) 0.068(3) -0.003(2) -0.013(2) -0.011(3)
C105 0.089(3) 0.074(3) 0.075(3) -0.017(2) -0.025(3) -0.005(3)
C106 0.083(3) 0.071(3) 0.081(3) -0.011(2) -0.025(3) -0.013(3)
C107 0.079(3) 0.076(3) 0.074(3) -0.007(2) -0.022(2) -0.016(2)
C108 0.086(3) 0.086(3) 0.076(3) -0.010(3) -0.016(3) -0.024(3)
C109 0.089(3) 0.084(3) 0.085(3) -0.008(3) -0.020(3) -0.024(3)
C110 0.084(3) 0.086(4) 0.086(3) -0.001(3) -0.030(3) -0.019(3)
C111 0.085(3) 0.105(4) 0.088(3) 0.002(3) -0.021(3) -0.028(3)
C112 0.095(4) 0.105(4) 0.094(4) 0.008(3) -0.036(3) -0.028(3)
C113 0.089(4) 0.109(4) 0.103(4) 0.007(3) -0.033(3) -0.030(3)
C114 0.100(4) 0.105(4) 0.092(4) -0.004(3) -0.024(3) -0.028(3)
C115 0.067(3) 0.063(3) 0.067(3) -0.006(2) -0.009(2) -0.013(2)
C116 0.081(3) 0.064(3) 0.066(3) -0.005(2) -0.012(2) -0.010(2)
C117 0.078(3) 0.063(3) 0.070(3) -0.003(2) -0.009(2) -0.017(2)
C118 0.083(3) 0.072(3) 0.073(3) -0.002(2) -0.012(2) -0.016(3)
C119 0.087(3) 0.074(3) 0.078(3) -0.003(2) -0.011(3) -0.009(3)
C120 0.084(3) 0.071(3) 0.080(3) 0.001(2) -0.016(3) -0.006(3)
C121 0.078(3) 0.072(3) 0.075(3) 0.000(2) -0.015(2) -0.008(2)
C122 0.069(3) 0.078(3) 0.071(3) -0.007(2) -0.016(2) -0.012(3)
C123 0.084(3) 0.085(3) 0.081(3) -0.011(3) -0.017(3) -0.003(3)
C124 0.085(4) 0.094(4) 0.082(3) -0.010(3) -0.021(3) -0.010(3)
C125 0.086(4) 0.100(4) 0.094(4) -0.009(3) -0.021(3) -0.008(3)
C126 0.091(4) 0.096(4) 0.094(4) -0.012(3) -0.026(3) -0.014(3)
C127 0.102(4) 0.101(4) 0.098(4) -0.008(3) -0.027(3) -0.013(3)
C128 0.097(4) 0.105(4) 0.097(4) -0.006(3) -0.021(3) -0.014(3)
C129 0.095(4) 0.107(4) 0.090(4) -0.010(3) -0.021(3) -0.013(3)
C130 0.099(4) 0.096(4) 0.097(4) -0.012(3) -0.021(3) -0.007(3)
C131 0.090(4) 0.098(4) 0.096(4) -0.012(3) -0.026(3) -0.013(3)
C132 0.094(4) 0.107(4) 0.103(4) -0.012(3) -0.026(3) -0.013(3)
C133 0.093(4) 0.101(4) 0.089(4) -0.012(3) -0.023(3) -0.011(3)
C134 0.084(3) 0.089(3) 0.086(3) -0.005(3) -0.023(3) -0.003(3)
C135 0.100(4) 0.122(5) 0.114(4) -0.001(4) -0.024(3) -0.033(4)
C136 0.067(3) 0.063(3) 0.060(3) -0.004(2) -0.010(2) -0.017(2)
C137 0.064(3) 0.062(3) 0.070(3) -0.005(2) -0.018(2) -0.013(2)
C138 0.071(3) 0.076(3) 0.076(3) -0.012(2) -0.019(2) -0.010(2)
C139 0.073(3) 0.076(3) 0.087(3) -0.013(3) -0.019(3) -0.008(2)
C140 0.074(3) 0.076(3) 0.079(3) -0.013(2) -0.016(2) -0.011(2)
C141 0.082(3) 0.073(3) 0.071(3) -0.008(2) -0.016(2) -0.011(2)
C142 0.072(3) 0.069(3) 0.067(3) -0.006(2) -0.011(2) -0.012(2)
C143 0.082(3) 0.096(4) 0.085(3) -0.017(3) -0.030(3) -0.007(3)
C144 0.084(3) 0.096(4) 0.082(3) -0.010(3) -0.032(3) -0.009(3)
C145 0.089(3) 0.094(4) 0.085(3) -0.011(3) -0.028(3) -0.009(3)
C146 0.087(3) 0.089(3) 0.082(3) -0.008(3) -0.031(3) -0.004(3)
C147 0.084(3) 0.087(3) 0.081(3) -0.011(3) -0.024(3) -0.007(3)
C148 0.072(3) 0.057(3) 0.067(3) -0.006(2) -0.011(2) -0.014(2)
C149 0.077(3) 0.065(3) 0.072(3) -0.006(2) -0.019(2) -0.015(2)
C150 0.080(3) 0.066(3) 0.068(3) -0.010(2) -0.018(2) -0.012(2)
C151 0.082(3) 0.067(3) 0.067(3) -0.002(2) -0.013(2) -0.013(2)
C152 0.079(3) 0.062(3) 0.070(3) -0.008(2) -0.016(2) -0.012(2)
C153 0.073(3) 0.079(3) 0.074(3) 0.000(2) -0.013(2) -0.010(2)
C154 0.079(3) 0.095(4) 0.077(3) 0.000(3) -0.014(3) -0.012(3)
C155 0.075(3) 0.108(4) 0.087(3) -0.016(3) -0.018(3) -0.015(3)
C156 0.075(3) 0.100(4) 0.080(3) -0.007(3) -0.018(3) -0.011(3)
C157 0.063(3) 0.090(3) 0.075(3) 0.001(3) -0.013(2) -0.010(2)
C158 0.080(3) 0.099(4) 0.081(3) -0.018(3) -0.015(3) -0.021(3)
C159 0.089(4) 0.102(4) 0.083(3) -0.021(3) -0.018(3) -0.021(3)
C160 0.080(3) 0.087(3) 0.075(3) -0.011(2) -0.015(3) -0.020(3)
C161 0.075(3) 0.086(3) 0.074(3) -0.003(3) -0.016(2) -0.014(3)
C162 0.072(3) 0.073(3) 0.071(3) -0.005(2) -0.018(2) -0.014(2)
C163 0.083(3) 0.077(3) 0.075(3) -0.009(3) -0.008(3) -0.017(3)
C164 0.090(3) 0.080(3) 0.087(3) -0.013(3) -0.014(3) -0.018(3)
C165 0.092(3) 0.082(3) 0.086(4) -0.014(3) -0.008(3) -0.021(3)
C166 0.106(4) 0.074(3) 0.086(4) -0.007(3) -0.013(3) -0.025(3)
C167 0.096(4) 0.074(3) 0.081(3) -0.009(3) -0.004(3) -0.024(3)
C168 0.084(3) 0.078(3) 0.069(3) -0.004(3) -0.012(2) -0.014(3)
C169 0.086(3) 0.083(3) 0.076(3) -0.005(3) -0.012(3) -0.012(3)
C170 0.085(3) 0.079(3) 0.079(3) -0.008(3) -0.017(3) -0.010(3)
C171 0.079(3) 0.091(4) 0.071(3) -0.005(3) -0.013(2) -0.012(3)
C172 0.082(3) 0.081(3) 0.079(3) -0.005(3) -0.013(3) -0.012(3)

loop_
_atom_type_symbol
_atom_type_scat_dispersion_real
_atom_type_scat_dispersion_imag
_atom_type_scat_Cromer_Mann_a1
_atom_type_scat_Cromer_Mann_b1
_atom_type_scat_Cromer_Mann_a2
_atom_type_scat_Cromer_Mann_b2
_atom_type_scat_Cromer_Mann_a3
_atom_type_scat_Cromer_Mann_b3
_atom_type_scat_Cromer_Mann_a4
_atom_type_scat_Cromer_Mann_b4
_atom_type_scat_Cromer_Mann_c
_atom_type_scat_source
C 0.0033 0.0016 2.3100 20.8439 1.0200 10.2075 1.5886 0.5687 0.8650 51.6512 0.2156 'International Tables Vol C 4.2.6.8 and 6.1.1.4'
H 0.0000 0.0000 0.4930 10.5109 0.3229 26.1257 0.1402 3.1424 0.0408 57.7998 0.0030 'International Tables Vol C 4.2.6.8 and 6.1.1.4'
N 0.0061 0.0033 12.2126 0.0057 3.1322 9.8933 2.0125 28.9975 1.1663 0.5826 -11.5290 'International Tables Vol C 4.2.6.8 and 6.1.1.4'
O 0.0106 0.0060 3.0485 13.2771 2.2868 5.7011 1.5463 0.3239 0.8670 32.9089 0.2508 'International Tables Vol C 4.2.6.8 and 6.1.1.4'
Mn 0.3368 0.7283 11.2819 5.3409 7.3573 0.3432 3.0193 17.8674 2.2441 83.7543 1.0896 'International Tables Vol C 4.2.6.8 and 6.1.1.4'

loop_
_geom_angle_atom_site_label_1
_geom_angle_site_symmetry_1
_geom_angle_atom_site_label_2
_geom_angle_site_symmetry_2
_geom_angle_atom_site_label_3
_geom_angle_site_symmetry_3
_geom_angle
_geom_angle_publ_flag
N5 . Mn1 . N9 . 172.35(13) yes
N5 . Mn1 . O1 . 96.07(12) yes
N9 . Mn1 . O1 . 90.87(11) yes
N5 . Mn1 . O2 . 93.12(12) yes
N9 . Mn1 . O2 . 91.49(12) yes
O1 . Mn1 . O2 . 77.81(11) yes
N5 . Mn1 . O15 . 88.31(13) yes
N9 . Mn1 . O15 . 87.14(13) yes
O1 . Mn1 . O15 . 101.62(11) yes
O2 . Mn1 . O15 . 178.51(12) yes
N5 . Mn1 . O16 . 82.63(11) yes
N9 . Mn1 . O16 . 93.58(11) yes
O1 . Mn1 . O16 . 144.57(10) yes
O2 . Mn1 . O16 . 66.96(11) yes
O15 . Mn1 . O16 . 113.69(11) yes
N1 . Mn2 . N8 . 88.01(12) yes
N1 . Mn2 . O3 . 89.84(13) yes
N8 . Mn2 . O3 . 92.73(12) yes
N1 . Mn2 . O4 . 174.22(13) yes
N8 . Mn2 . O4 . 89.75(11) yes
O3 . Mn2 . O4 . 95.60(12) yes
N1 . Mn2 . O5 . 92.65(13) yes
N8 . Mn2 . O5 . 88.68(11) yes
O3 . Mn2 . O5 . 177.18(12) yes
O4 . Mn2 . O5 . 81.96(11) yes
N1 . Mn2 . O20 . 93.66(11) yes
N8 . Mn2 . O20 . 177.43(11) yes
O3 . Mn2 . O20 . 89.23(11) yes
O4 . Mn2 . O20 . 88.40(10) yes
O5 . Mn2 . O20 . 89.29(10) yes
N2 . Mn3 . N6 . 99.07(13) yes
N2 . Mn3 . N7 . 91.34(13) yes
N6 . Mn3 . N7 . 169.52(12) yes
N2 . Mn3 . O6 . 88.99(13) yes
N6 . Mn3 . O6 . 88.36(12) yes
N7 . Mn3 . O6 . 90.58(12) yes
N2 . Mn3 . O7 . 172.70(13) yes
N6 . Mn3 . O7 . 84.34(11) yes
N7 . Mn3 . O7 . 85.47(12) yes
O6 . Mn3 . O7 . 97.59(12) yes
N2 . Mn3 . O8 . 90.81(12) yes
N6 . Mn3 . O8 . 91.21(12) yes
N7 . Mn3 . O8 . 89.89(12) yes
O6 . Mn3 . O8 . 179.49(12) yes
O7 . Mn3 . O8 . 82.63(11) yes
N3 . Mn4 . N11 . 172.10(13) yes
N3 . Mn4 . O9 . 89.26(12) yes
N11 . Mn4 . O9 . 87.71(13) yes
N3 . Mn4 . O10 . 99.04(12) yes
N11 . Mn4 . O10 . 88.70(12) yes
O9 . Mn4 . O10 . 100.80(11) yes
N3 . Mn4 . O11 . 91.46(12) yes
N11 . Mn4 . O11 . 91.73(12) yes
O9 . Mn4 . O11 . 178.58(11) yes
O10 . Mn4 . O11 . 77.88(11) yes
N3 . Mn4 . O17 . 90.44(12) yes
N11 . Mn4 . O17 . 82.62(12) yes
O9 . Mn4 . O17 . 95.95(11) yes
O10 . Mn4 . O17 . 160.80(10) yes
O11 . Mn4 . O17 . 85.27(11) yes
N4 . Mn5 . N10 . 168.24(13) yes
N4 . Mn5 . O12 . 88.98(12) yes
N10 . Mn5 . O12 . 90.15(12) yes
N4 . Mn5 . O13 . 100.35(11) yes
N10 . Mn5 . O13 . 91.32(11) yes
O12 . Mn5 . O13 . 101.25(11) yes
N4 . Mn5 . O14 . 90.91(12) yes
N10 . Mn5 . O14 . 89.97(12) yes
O12 . Mn5 . O14 . 179.88(11) yes
O13 . Mn5 . O14 . 78.73(10) yes
N4 . Mn5 . O19 . 77.78(11) yes
N10 . Mn5 . O19 . 91.77(11) yes
O12 . Mn5 . O19 . 112.70(10) yes
O13 . Mn5 . O19 . 145.89(9) yes
O14 . Mn5 . O19 . 67.32(9) yes
O2 . Mn6 . O5 . 74.05(9) yes
O2 . Mn6 . O8 . 138.44(9) yes
O5 . Mn6 . O8 . 76.43(9) yes
O2 . Mn6 . O11 . 133.26(9) yes
O5 . Mn6 . O11 . 152.24(9) yes
O8 . Mn6 . O11 . 77.50(9) yes
O2 . Mn6 . O14 . 73.27(9) yes
O5 . Mn6 . O14 . 126.41(9) yes
O8 . Mn6 . O14 . 148.18(9) yes
O11 . Mn6 . O14 . 74.86(9) yes
O2 . Mn6 . O16 . 62.06(10) yes
O5 . Mn6 . O16 . 113.82(9) yes
O8 . Mn6 . O16 . 105.90(10) yes
O11 . Mn6 . O16 . 82.46(9) yes
O14 . Mn6 . O16 . 85.85(9) yes
O2 . Mn6 . O19 . 110.41(9) yes
O5 . Mn6 . O19 . 83.70(9) yes
O8 . Mn6 . O19 . 94.54(9) yes
O11 . Mn6 . O19 . 89.05(9) yes
O14 . Mn6 . O19 . 69.70(9) yes
O16 . Mn6 . O19 . 155.47(9) yes
N12 . Mn7 . N20 . 93.60(13) yes
N12 . Mn7 . O24 . 89.95(13) yes
N20 . Mn7 . O24 . 89.66(12) yes
N12 . Mn7 . O34 . 173.07(13) yes
N20 . Mn7 . O34 . 84.50(12) yes
O24 . Mn7 . O34 . 96.69(12) yes
N12 . Mn7 . O35 . 90.14(12) yes
N20 . Mn7 . O35 . 91.35(12) yes
O24 . Mn7 . O35 . 178.97(12) yes
O34 . Mn7 . O35 . 83.25(12) yes
N12 . Mn7 . O41 . 97.00(12) yes
N20 . Mn7 . O41 . 169.29(11) yes
O24 . Mn7 . O41 . 91.93(11) yes
O34 . Mn7 . O41 . 84.79(11) yes
O35 . Mn7 . O41 . 87.04(10) yes
N13 . Mn8 . N18 . 173.77(13) yes
N13 . Mn8 . O22 . 94.64(12) yes
N18 . Mn8 . O22 . 91.01(11) yes
N13 . Mn8 . O23 . 93.93(12) yes
N18 . Mn8 . O23 . 89.83(12) yes
O22 . Mn8 . O23 . 77.72(11) yes
N13 . Mn8 . O27 . 88.26(13) yes
N18 . Mn8 . O27 . 87.85(13) yes
O22 . Mn8 . O27 . 103.77(11) yes
O23 . Mn8 . O27 . 177.26(12) yes
N13 . Mn8 . O37 . 83.03(11) yes
N18 . Mn8 . O37 . 93.61(11) yes
O22 . Mn8 . O37 . 147.45(10) yes
O23 . Mn8 . O37 . 70.10(10) yes
O27 . Mn8 . O37 . 108.59(11) yes
N14 . Mn9 . N19 . 151.30(14) yes
N14 . Mn9 . O25 . 103.85(13) yes
N19 . Mn9 . O25 . 104.82(12) yes
N14 . Mn9 . O26 . 91.33(13) yes
N19 . Mn9 . O26 . 92.37(13) yes
O25 . Mn9 . O26 . 80.01(11) yes
N14 . Mn9 . O30 . 89.51(14) yes
N19 . Mn9 . O30 . 87.61(14) yes
O25 . Mn9 . O30 . 98.34(12) yes
O26 . Mn9 . O30 . 178.28(12) yes
N15 . Mn10 . N17 . 172.74(15) yes
N15 . Mn10 . O28 . 98.59(13) yes
N17 . Mn10 . O28 . 88.66(13) yes
N15 . Mn10 . O29 . 90.67(14) yes
N17 . Mn10 . O29 . 90.77(14) yes
O28 . Mn10 . O29 . 78.45(11) yes
N15 . Mn10 . O33 . 93.89(16) yes
N17 . Mn10 . O33 . 84.93(15) yes
O28 . Mn10 . O33 . 99.05(13) yes
O29 . Mn10 . O33 . 175.10(13) yes
N15 . Mn10 . O38 . 85.57(13) yes
N17 . Mn10 . O38 . 87.44(13) yes
O28 . Mn10 . O38 . 163.65(11) yes
O29 . Mn10 . O38 . 85.74(11) yes
O33 . Mn10 . O38 . 96.41(13) yes
N16 . Mn11 . N21 . 97.53(13) yes
N16 . Mn11 . N22 . 91.13(13) yes
N21 . Mn11 . N22 . 171.30(13) yes
N16 . Mn11 . O31 . 171.71(14) yes
N21 . Mn11 . O31 . 81.65(12) yes
N22 . Mn11 . O31 . 89.65(12) yes
N16 . Mn11 . O32 . 92.91(13) yes
N21 . Mn11 . O32 . 87.37(13) yes
N22 . Mn11 . O32 . 91.36(12) yes
O31 . Mn11 . O32 . 78.82(12) yes
N16 . Mn11 . O36 . 89.11(14) yes
N21 . Mn11 . O36 . 87.84(13) yes
N22 . Mn11 . O36 . 93.16(13) yes
O31 . Mn11 . O36 . 99.09(13) yes
O32 . Mn11 . O36 . 175.01(12) yes
O23 . Mn12 . O26 . 73.67(9) yes
O23 . Mn12 . O29 . 133.93(10) yes
O26 . Mn12 . O29 . 72.78(10) yes
O23 . Mn12 . O32 . 134.22(10) yes
O26 . Mn12 . O32 . 151.02(10) yes
O29 . Mn12 . O32 . 79.59(10) yes
O23 . Mn12 . O35 . 71.29(9) yes
O26 . Mn12 . O35 . 128.63(9) yes
O29 . Mn12 . O35 . 154.18(10) yes
O32 . Mn12 . O35 . 76.42(9) yes
O23 . Mn12 . O37 . 66.78(10) yes
O26 . Mn12 . O37 . 86.65(9) yes
O29 . Mn12 . O37 . 80.61(10) yes
O32 . Mn12 . O37 . 97.46(10) yes
O35 . Mn12 . O37 . 111.71(9) yes
O23 . Mn12 . O40 . 110.87(10) yes
O26 . Mn12 . O40 . 72.54(9) yes
O29 . Mn12 . O40 . 87.87(10) yes
O32 . Mn12 . O40 . 98.26(10) yes
O35 . Mn12 . O40 . 86.29(10) yes
O37 . Mn12 . O40 . 158.48(10) yes
Mn2 . N1 . O2 . 113.3(2) yes
Mn2 . N1 . C1 . 127.1(3) yes
O2 . N1 . C1 . 119.6(3) yes
Mn3 . N2 . O5 . 118.3(2) yes
Mn3 . N2 . C8 . 131.3(3) yes
O5 . N2 . C8 . 110.1(3) yes
Mn4 . N3 . O8 . 117.7(2) yes
Mn4 . N3 . C15 . 130.1(3) yes
O8 . N3 . C15 . 112.2(3) yes
Mn5 . N4 . O11 . 117.1(2) yes
Mn5 . N4 . C22 . 133.8(3) yes
O11 . N4 . C22 . 109.1(3) yes
Mn1 . N5 . O14 . 112.8(2) yes
Mn1 . N5 . C29 . 134.3(3) yes
O14 . N5 . C29 . 112.8(3) yes
Mn3 . N6 . C57 . 124.1(3) yes
Mn3 . N6 . C61 . 118.2(3) yes
C57 . N6 . C61 . 116.1(4) yes
Mn3 . N7 . C62 . 120.0(3) yes
Mn3 . N7 . C66 . 121.9(3) yes
C62 . N7 . C66 . 118.0(4) yes
Mn2 . N8 . C67 . 121.9(3) yes
Mn2 . N8 . C71 . 119.9(3) yes
C67 . N8 . C71 . 118.0(4) yes
Mn1 . N9 . C72 . 118.8(3) yes
Mn1 . N9 . C76 . 122.4(3) yes
C72 . N9 . C76 . 118.7(3) yes
Mn5 . N10 . C77 . 123.1(3) yes
Mn5 . N10 . C81 . 121.4(3) yes
C77 . N10 . C81 . 115.5(3) yes
Mn4 . N11 . C82 . 121.0(3) yes
Mn4 . N11 . C86 . 120.1(3) yes
C82 . N11 . C86 . 118.9(4) yes
Mn7 . N12 . O23 . 114.3(2) yes
Mn7 . N12 . C87 . 132.7(3) yes
O23 . N12 . C87 . 112.9(3) yes
Mn8 . N13 . O26 . 111.8(2) yes
Mn8 . N13 . C94 . 134.8(3) yes
O26 . N13 . C94 . 113.4(3) yes
Mn9 . N14 . O29 . 115.3(2) yes
Mn9 . N14 . C101 . 131.7(3) yes
O29 . N14 . C101 . 112.4(3) yes
Mn10 . N15 . O32 . 124.5(2) yes
Mn10 . N15 . C108 . 132.4(3) yes
O32 . N15 . C108 . 103.0(4) yes
Mn11 . N16 . O35 . 114.8(2) yes
Mn11 . N16 . C115 . 133.9(3) yes
O35 . N16 . C115 . 110.4(3) yes
Mn10 . N17 . C143 . 116.8(4) yes
Mn10 . N17 . C147 . 122.5(3) yes
C143 . N17 . C147 . 120.5(4) yes
Mn8 . N18 . C148 . 121.1(3) yes
Mn8 . N18 . C152 . 120.4(3) yes
C148 . N18 . C152 . 118.1(3) yes
Mn9 . N19 . C153 . 118.5(3) yes
Mn9 . N19 . C157 . 122.3(3) yes
C153 . N19 . C157 . 119.2(4) yes
Mn7 . N20 . C158 . 119.8(3) yes
Mn7 . N20 . C162 . 122.0(3) yes
C158 . N20 . C162 . 118.2(4) yes
Mn11 . N21 . C163 . 121.8(3) yes
Mn11 . N21 . C167 . 116.6(3) yes
C163 . N21 . C167 . 119.5(4) yes
Mn11 . N22 . C168 . 120.4(3) yes
Mn11 . N22 . C172 . 120.7(3) yes
C168 . N22 . C172 . 118.9(4) yes
Mn1 . O1 . C1 . 112.3(3) yes
Mn6 . O2 . N1 . 114.5(2) yes
Mn6 . O2 . Mn1 . 109.19(12) yes
N1 . O2 . Mn1 . 114.9(2) yes
Mn2 . O3 . C3 . 132.0(3) yes
Mn2 . O4 . C8 . 112.4(2) yes
Mn6 . O5 . N2 . 119.93(19) yes
Mn6 . O5 . Mn2 . 113.21(12) yes
N2 . O5 . Mn2 . 112.86(19) yes
Mn3 . O6 . C10 . 128.2(3) yes
Mn3 . O7 . C15 . 110.9(2) yes
Mn6 . O8 . N3 . 122.78(19) yes
Mn6 . O8 . Mn3 . 124.77(12) yes
N3 . O8 . Mn3 . 112.4(2) yes
Mn4 . O9 . C17 . 129.6(2) yes
Mn4 . O10 . C22 . 108.5(2) yes
Mn6 . O11 . N4 . 111.70(18) yes
Mn6 . O11 . Mn4 . 119.02(12) yes
N4 . O11 . Mn4 . 118.8(2) yes
Mn5 . O12 . C24 . 131.7(2) yes
Mn5 . O13 . C29 . 109.6(2) yes
Mn6 . O14 . N5 . 116.52(19) yes
Mn6 . O14 . Mn5 . 112.17(11) yes
N5 . O14 . Mn5 . 116.78(19) yes
Mn1 . O15 . C31 . 132.5(2) yes
Mn6 . O16 . Mn1 . 92.65(10) yes
Mn6 . O16 . C36 . 124.3(3) yes
Mn1 . O16 . C36 . 140.6(3) yes
Mn4 . O17 . C36 . 137.1(3) yes
C44 . O18 . C49 . 118.7(5) yes
Mn6 . O19 . Mn5 . 86.15(8) yes
Mn6 . O19 . C50 . 130.7(3) yes
Mn5 . O19 . C50 . 115.8(2) yes
Mn2 . O20 . C50 . 138.9(3) yes
C52 . O21 . H1723 . 89.5 no
Mn8 . O22 . C87 . 110.5(2) yes
Mn12 . O23 . N12 . 114.99(19) yes
Mn12 . O23 . Mn8 . 109.73(12) yes
N12 . O23 . Mn8 . 117.8(2) yes
Mn7 . O24 . C89 . 127.9(3) yes
Mn9 . O25 . C94 . 108.8(3) yes
Mn12 . O26 . N13 . 113.1(2) yes
Mn12 . O26 . Mn9 . 114.90(12) yes
N13 . O26 . Mn9 . 115.6(2) yes
Mn8 . O27 . C96 . 131.2(3) yes
Mn10 . O28 . C101 . 103.7(3) yes
Mn12 . O29 . N14 . 117.1(2) yes
Mn12 . O29 . Mn10 . 120.45(13) yes
N14 . O29 . Mn10 . 114.9(2) yes
Mn9 . O30 . C103 . 130.1(3) yes
Mn11 . O31 . C108 . 110.7(3) yes
Mn12 . O32 . N15 . 116.8(2) yes
Mn12 . O32 . Mn11 . 124.17(14) yes
N15 . O32 . Mn11 . 118.7(2) yes
Mn10 . O33 . C110 . 120.6(3) yes
Mn7 . O34 . C115 . 107.9(3) yes
Mn12 . O35 . N16 . 119.7(2) yes
Mn12 . O35 . Mn7 . 112.44(11) yes
N16 . O35 . Mn7 . 111.9(2) yes
Mn11 . O36 . C117 . 128.4(3) yes
Mn12 . O37 . Mn8 . 89.13(10) yes
Mn12 . O37 . C122 . 128.1(3) yes
Mn8 . O37 . C122 . 134.7(3) yes
Mn10 . O38 . C122 . 134.0(3) yes
C129 . O39 . C135 . 118.6(4) yes
Mn12 . O40 . C136 . 133.2(3) yes
Mn7 . O41 . C136 . 134.1(3) yes
C138 . O42 . H1722 . 84.4 no
N1 . C1 . O1 . 115.3(4) yes
N1 . C1 . C2 . 121.8(4) yes
O1 . C1 . C2 . 122.9(4) yes
C1 . C2 . C3 . 127.2(4) yes
C1 . C2 . C7 . 115.2(4) yes
C3 . C2 . C7 . 117.5(4) yes
C2 . C3 . O3 . 120.6(4) yes
C2 . C3 . C4 . 125.3(4) yes
O3 . C3 . C4 . 114.1(4) yes
C3 . C4 . C5 . 115.0(4) yes
C3 . C4 . H41 . 122.9 no
C5 . C4 . H41 . 122.1 no
C4 . C5 . C6 . 121.3(4) yes
C4 . C5 . H51 . 118.3 no
C6 . C5 . H51 . 120.4 no
C5 . C6 . C7 . 122.5(4) yes
C5 . C6 . H61 . 119.0 no
C7 . C6 . H61 . 118.4 no
C2 . C7 . C6 . 118.3(4) yes
C2 . C7 . H71 . 120.5 no
C6 . C7 . H71 . 121.2 no
O4 . C8 . N2 . 121.5(3) yes
O4 . C8 . C9 . 120.8(4) yes
N2 . C8 . C9 . 117.7(4) yes
C8 . C9 . C10 . 124.4(4) yes
C8 . C9 . C14 . 113.0(4) yes
C10 . C9 . C14 . 122.5(4) yes
C9 . C10 . O6 . 123.2(4) yes
C9 . C10 . C11 . 119.7(4) yes
O6 . C10 . C11 . 117.1(4) yes
C10 . C11 . C12 . 119.2(4) yes
C10 . C11 . H111 . 119.8 no
C12 . C11 . H111 . 121.0 no
C11 . C12 . C13 . 119.6(4) yes
C11 . C12 . H121 . 120.0 no
C13 . C12 . H121 . 120.4 no
C12 . C13 . C14 . 122.8(4) yes
C12 . C13 . H131 . 119.4 no
C14 . C13 . H131 . 117.8 no
C9 . C14 . C13 . 116.1(4) yes
C9 . C14 . H141 . 122.8 no
C13 . C14 . H141 . 121.1 no
N3 . C15 . O7 . 121.4(4) yes
N3 . C15 . C16 . 121.0(4) yes
O7 . C15 . C16 . 117.6(4) yes
C15 . C16 . C17 . 122.9(4) yes
C15 . C16 . C21 . 119.0(4) yes
C17 . C16 . C21 . 117.9(4) yes
O9 . C17 . C16 . 121.3(4) yes
O9 . C17 . C18 . 115.3(4) yes
C16 . C17 . C18 . 123.4(4) yes
C17 . C18 . C19 . 117.5(4) yes
C17 . C18 . H181 . 122.6 no
C19 . C18 . H181 . 119.9 no
C18 . C19 . C20 . 120.5(4) yes
C18 . C19 . H191 . 119.2 no
C20 . C19 . H191 . 120.3 no
C19 . C20 . C21 . 120.5(4) yes
C19 . C20 . H201 . 120.1 no
C21 . C20 . H201 . 119.4 no
C20 . C21 . C16 . 120.1(4) yes
C20 . C21 . H211 . 120.3 no
C16 . C21 . H211 . 119.5 no
N4 . C22 . O10 . 124.9(4) yes
N4 . C22 . C23 . 117.6(4) yes
O10 . C22 . C23 . 117.4(4) yes
C22 . C23 . C24 . 123.6(4) yes
C22 . C23 . C28 . 118.0(4) yes
C24 . C23 . C28 . 118.3(4) yes
C23 . C24 . O12 . 124.0(4) yes
C23 . C24 . C25 . 121.1(4) yes
O12 . C24 . C25 . 114.8(3) yes
C24 . C25 . C26 . 119.3(4) yes
C24 . C25 . H251 . 119.1 no
C26 . C25 . H251 . 121.6 no
C25 . C26 . C27 . 120.0(4) yes
C25 . C26 . H261 . 120.0 no
C27 . C26 . H261 . 120.0 no
C26 . C27 . C28 . 120.8(4) yes
C26 . C27 . H271 . 119.0 no
C28 . C27 . H271 . 120.2 no
C23 . C28 . C27 . 120.5(4) yes
C23 . C28 . H281 . 119.6 no
C27 . C28 . H281 . 119.9 no
N5 . C29 . O13 . 121.8(4) yes
N5 . C29 . C30 . 117.0(4) yes
O13 . C29 . C30 . 121.2(4) yes
C29 . C30 . C31 . 125.4(4) yes
C29 . C30 . C35 . 117.9(4) yes
C31 . C30 . C35 . 116.6(4) yes
C30 . C31 . O15 . 122.4(4) yes
C30 . C31 . C32 . 121.6(4) yes
O15 . C31 . C32 . 116.0(4) yes
C31 . C32 . C33 . 119.4(4) yes
C31 . C32 . H321 . 119.2 no
C33 . C32 . H321 . 121.4 no
C32 . C33 . C34 . 121.4(4) yes
C32 . C33 . H331 . 119.6 no
C34 . C33 . H331 . 118.9 no
C33 . C34 . C35 . 117.0(4) yes
C33 . C34 . H341 . 121.6 no
C35 . C34 . H341 . 121.4 no
C30 . C35 . C34 . 124.0(4) yes
C30 . C35 . H351 . 117.9 no
C34 . C35 . H351 . 118.1 no
O17 . C36 . O16 . 123.7(4) yes
O17 . C36 . C37 . 102.2(4) yes
O16 . C36 . C37 . 134.0(4) yes
C36 . C37 . C38 . 107.0(4) yes
C36 . C37 . C48 . 109.8(4) yes
C38 . C37 . C48 . 110.6(4) yes
C36 . C37 . H371 . 110.6 no
C38 . C37 . H371 . 110.9 no
C48 . C37 . H371 . 108.0 no
C37 . C38 . C39 . 119.8(5) yes
C37 . C38 . C47 . 118.6(5) yes
C39 . C38 . C47 . 121.4(5) yes
C38 . C39 . C40 . 120.8(6) yes
C38 . C39 . H391 . 119.3 no
C40 . C39 . H391 . 119.9 no
C39 . C40 . C41 . 120.3(5) yes
C39 . C40 . H401 . 122.4 no
C41 . C40 . H401 . 117.3 no
C40 . C41 . C42 . 120.5(6) yes
C40 . C41 . C46 . 120.2(5) yes
C42 . C41 . C46 . 119.3(6) yes
C41 . C42 . C43 . 119.6(6) yes
C41 . C42 . H421 . 120.1 no
C43 . C42 . H421 . 120.3 no
C42 . C43 . C44 . 118.8(6) yes
C42 . C43 . H431 . 120.6 no
C44 . C43 . H431 . 120.6 no
O18 . C44 . C43 . 119.1(6) yes
O18 . C44 . C45 . 118.2(6) yes
C43 . C44 . C45 . 122.6(6) yes
C44 . C45 . C46 . 119.1(6) yes
C44 . C45 . H451 . 121.8 no
C46 . C45 . H451 . 119.0 no
C41 . C46 . C45 . 120.4(6) yes
C41 . C46 . C47 . 118.5(5) yes
C45 . C46 . C47 . 121.1(5) yes
C46 . C47 . C38 . 118.8(5) yes
C46 . C47 . H471 . 119.7 no
C38 . C47 . H471 . 121.5 no
C37 . C48 . H481 . 107.3 no
C37 . C48 . H482 . 106.3 no
H481 . C48 . H482 . 109.2 no
C37 . C48 . H483 . 109.9 no
H481 . C48 . H483 . 112.6 no
H482 . C48 . H483 . 111.2 no
O18 . C49 . H491 . 108.9 no
O18 . C49 . H492 . 108.1 no
H491 . C49 . H492 . 109.3 no
O18 . C49 . H493 . 109.5 no
H491 . C49 . H493 . 109.6 no
H492 . C49 . H493 . 111.4 no
O20 . C50 . O19 . 121.4(4) yes
O20 . C50 . C51 . 118.2(4) yes
O19 . C50 . C51 . 120.4(4) yes
C50 . C51 . C52 . 122.4(4) yes
C50 . C51 . C56 . 117.3(4) yes
C52 . C51 . C56 . 120.3(4) yes
C51 . C52 . O21 . 118.4(4) yes
C51 . C52 . C53 . 119.1(4) yes
O21 . C52 . C53 . 122.4(4) yes
C52 . C53 . C54 . 120.2(4) yes
C52 . C53 . H531 . 119.6 no
C54 . C53 . H531 . 120.2 no
C53 . C54 . C55 . 120.3(4) yes
C53 . C54 . H541 . 119.8 no
C55 . C54 . H541 . 119.9 no
C54 . C55 . C56 . 120.0(4) yes
C54 . C55 . H551 . 120.2 no
C56 . C55 . H551 . 119.8 no
C51 . C56 . C55 . 120.1(4) yes
C51 . C56 . H561 . 119.3 no
C55 . C56 . H561 . 120.6 no
N6 . C57 . C58 . 124.5(4) yes
N6 . C57 . H571 . 117.4 no
C58 . C57 . H571 . 118.1 no
C57 . C58 . C59 . 116.2(4) yes
C57 . C58 . H581 . 121.3 no
C59 . C58 . H581 . 122.5 no
C58 . C59 . C60 . 123.0(4) yes
C58 . C59 . H591 . 118.7 no
C60 . C59 . H591 . 118.3 no
C59 . C60 . C61 . 114.2(4) yes
C59 . C60 . H601 . 122.2 no
C61 . C60 . H601 . 123.7 no
C60 . C61 . N6 . 126.1(4) yes
C60 . C61 . H611 . 117.2 no
N6 . C61 . H611 . 116.7 no
N7 . C62 . C63 . 123.1(4) yes
N7 . C62 . H621 . 117.8 no
C63 . C62 . H621 . 119.2 no
C62 . C63 . C64 . 118.6(4) yes
C62 . C63 . H631 . 121.1 no
C64 . C63 . H631 . 120.2 no
C63 . C64 . C65 . 119.3(5) yes
C63 . C64 . H641 . 120.4 no
C65 . C64 . H641 . 120.3 no
C64 . C65 . C66 . 117.8(5) yes
C64 . C65 . H651 . 122.8 no
C66 . C65 . H651 . 119.4 no
C65 . C66 . N7 . 123.3(4) yes
C65 . C66 . H661 . 119.7 no
N7 . C66 . H661 . 117.0 no
N8 . C67 . C68 . 124.6(4) yes
N8 . C67 . H671 . 117.6 no
C68 . C67 . H671 . 117.8 no
C67 . C68 . C69 . 116.9(4) yes
C67 . C68 . H681 . 120.6 no
C69 . C68 . H681 . 122.5 no
C68 . C69 . C70 . 119.0(4) yes
C68 . C69 . H691 . 120.4 no
C70 . C69 . H691 . 120.6 no
C69 . C70 . C71 . 120.1(4) yes
C69 . C70 . H701 . 119.0 no
C71 . C70 . H701 . 120.9 no
C70 . C71 . N8 . 121.4(4) yes
C70 . C71 . H711 . 118.7 no
N8 . C71 . H711 . 119.9 no
N9 . C72 . C73 . 119.3(4) yes
N9 . C72 . H721 . 120.4 no
C73 . C72 . H721 . 120.3 no
C72 . C73 . C74 . 122.4(4) yes
C72 . C73 . H731 . 117.5 no
C74 . C73 . H731 . 120.0 no
C73 . C74 . C75 . 117.3(4) yes
C73 . C74 . H741 . 122.3 no
C75 . C74 . H741 . 120.4 no
C74 . C75 . C76 . 117.5(4) yes
C74 . C75 . H751 . 122.3 no
C76 . C75 . H751 . 120.3 no
C75 . C76 . N9 . 124.8(4) yes
C75 . C76 . H761 . 117.0 no
N9 . C76 . H761 . 118.1 no
N10 . C77 . C78 . 122.5(4) yes
N10 . C77 . H771 . 118.5 no
C78 . C77 . H771 . 119.0 no
C77 . C78 . C79 . 121.0(4) yes
C77 . C78 . H781 . 118.7 no
C79 . C78 . H781 . 120.2 no
C78 . C79 . C80 . 116.7(4) yes
C78 . C79 . H791 . 121.7 no
C80 . C79 . H791 . 121.5 no
C79 . C80 . C81 . 118.2(4) yes
C79 . C80 . H801 . 120.1 no
C81 . C80 . H801 . 121.7 no
C80 . C81 . N10 . 125.9(4) yes
C80 . C81 . H811 . 116.3 no
N10 . C81 . H811 . 117.8 no
N11 . C82 . C83 . 122.0(4) yes
N11 . C82 . H821 . 118.7 no
C83 . C82 . H821 . 119.4 no
C82 . C83 . C84 . 120.1(4) yes
C82 . C83 . H831 . 120.6 no
C84 . C83 . H831 . 119.3 no
C83 . C84 . C85 . 117.6(4) yes
C83 . C84 . H841 . 120.6 no
C85 . C84 . H841 . 121.9 no
C84 . C85 . C86 . 120.2(4) yes
C84 . C85 . H851 . 120.2 no
C86 . C85 . H851 . 119.5 no
C85 . C86 . N11 . 121.2(4) yes
C85 . C86 . H861 . 119.3 no
N11 . C86 . H861 . 119.5 no
N12 . C87 . O22 . 121.0(4) yes
N12 . C87 . C88 . 117.2(4) yes
O22 . C87 . C88 . 121.8(4) yes
C87 . C88 . C89 . 123.6(4) yes
C87 . C88 . C93 . 116.6(4) yes
C89 . C88 . C93 . 119.4(4) yes
C88 . C89 . O24 . 125.2(4) yes
C88 . C89 . C90 . 118.3(4) yes
O24 . C89 . C90 . 116.3(4) yes
C89 . C90 . C91 . 121.2(4) yes
C89 . C90 . H901 . 120.9 no
C91 . C90 . H901 . 117.9 no
C90 . C91 . C92 . 121.6(4) yes
C90 . C91 . H911 . 117.9 no
C92 . C91 . H911 . 120.6 no
C91 . C92 . C93 . 116.1(4) yes
C91 . C92 . H921 . 121.0 no
C93 . C92 . H921 . 122.9 no
C92 . C93 . C88 . 123.4(4) yes
C92 . C93 . H931 . 118.6 no
C88 . C93 . H931 . 118.0 no
N13 . C94 . O25 . 122.1(4) yes
N13 . C94 . C95 . 116.5(4) yes
O25 . C94 . C95 . 121.0(4) yes
C94 . C95 . C96 . 126.4(4) yes
C94 . C95 . C100 . 117.4(4) yes
C96 . C95 . C100 . 116.2(4) yes
C95 . C96 . O27 . 122.7(4) yes
C95 . C96 . C97 . 123.4(4) yes
O27 . C96 . C97 . 113.9(4) yes
C96 . C97 . C98 . 119.2(4) yes
C96 . C97 . H971 . 120.2 no
C98 . C97 . H971 . 120.7 no
C97 . C98 . C99 . 119.1(4) yes
C97 . C98 . H981 . 120.0 no
C99 . C98 . H981 . 120.8 no
C98 . C99 . C100 . 119.5(4) yes
C98 . C99 . H991 . 120.2 no
C100 . C99 . H991 . 120.3 no
C99 . C100 . C95 . 122.5(4) yes
C99 . C100 . H1001 . 119.7 no
C95 . C100 . H1001 . 117.8 no
O28 . C101 . N14 . 125.2(4) yes
O28 . C101 . C102 . 114.9(4) yes
N14 . C101 . C102 . 119.8(4) yes
C101 . C102 . C103 . 123.6(4) yes
C101 . C102 . C107 . 114.8(4) yes
C103 . C102 . C107 . 121.5(4) yes
C102 . C103 . O30 . 121.1(4) yes
C102 . C103 . C104 . 116.9(4) yes
O30 . C103 . C104 . 121.9(4) yes
C103 . C104 . C105 . 120.0(4) yes
C103 . C104 . H1041 . 120.3 no
C105 . C104 . H1041 . 119.7 no
C104 . C105 . C106 . 122.5(4) yes
C104 . C105 . H1051 . 117.9 no
C106 . C105 . H1051 . 119.6 no
C105 . C106 . C107 . 116.7(4) yes
C105 . C106 . H1061 . 121.7 no
C107 . C106 . H1061 . 121.6 no
C102 . C107 . C106 . 122.2(4) yes
C102 . C107 . H1071 . 118.8 no
C106 . C107 . H1071 . 119.0 no
O31 . C108 . N15 . 127.4(5) yes
O31 . C108 . C109 . 115.2(4) yes
N15 . C108 . C109 . 117.5(5) yes
C108 . C109 . C110 . 119.0(5) yes
C108 . C109 . C114 . 120.0(5) yes
C110 . C109 . C114 . 120.6(5) yes
C109 . C110 . O33 . 131.0(5) yes
C109 . C110 . C111 . 120.2(5) yes
O33 . C110 . C111 . 108.7(4) yes
C110 . C111 . C112 . 118.7(5) yes
C110 . C111 . H1111 . 120.8 no
C112 . C111 . H1111 . 120.6 no
C111 . C112 . C113 . 121.6(5) yes
C111 . C112 . H1121 . 119.3 no
C113 . C112 . H1121 . 119.2 no
C112 . C113 . C114 . 118.2(5) yes
C112 . C113 . H1131 . 121.8 no
C114 . C113 . H1131 . 120.0 no
C113 . C114 . C109 . 120.4(5) yes
C113 . C114 . H1141 . 120.4 no
C109 . C114 . H1141 . 119.0 no
O34 . C115 . N16 . 125.2(4) yes
O34 . C115 . C116 . 117.8(4) yes
N16 . C115 . C116 . 117.0(4) yes
C115 . C116 . C117 . 122.8(4) yes
C115 . C116 . C121 . 117.1(4) yes
C117 . C116 . C121 . 120.0(4) yes
C116 . C117 . O36 . 123.4(4) yes
C116 . C117 . C118 . 120.6(4) yes
O36 . C117 . C118 . 116.0(4) yes
C117 . C118 . C119 . 117.3(4) yes
C117 . C118 . H1181 . 119.9 no
C119 . C118 . H1181 . 122.8 no
C118 . C119 . C120 . 123.6(5) yes
C118 . C119 . H1191 . 118.6 no
C120 . C119 . H1191 . 117.8 no
C119 . C120 . C121 . 117.5(4) yes
C119 . C120 . H1201 . 120.9 no
C121 . C120 . H1201 . 121.6 no
C120 . C121 . C116 . 120.6(4) yes
C120 . C121 . H1211 . 118.8 no
C116 . C121 . H1211 . 120.6 no
O37 . C122 . O38 . 119.3(4) yes
O37 . C122 . C123 . 112.5(4) yes
O38 . C122 . C123 . 127.3(4) yes
C122 . C123 . C124 . 109.2(4) yes
C122 . C123 . C134 . 111.4(4) yes
C124 . C123 . C134 . 111.0(4) yes
C122 . C123 . H1231 . 110.3 no
C124 . C123 . H1231 . 107.8 no
C134 . C123 . H1231 . 107.1 no
C123 . C124 . C125 . 117.1(5) yes
C123 . C124 . C133 . 128.8(5) yes
C125 . C124 . C133 . 113.9(5) yes
C124 . C125 . C126 . 124.7(5) yes
C124 . C125 . H1251 . 117.4 no
C126 . C125 . H1251 . 117.9 no
C125 . C126 . C127 . 119.3(5) yes
C125 . C126 . C131 . 119.8(5) yes
C127 . C126 . C131 . 121.0(5) yes
C126 . C127 . C128 . 118.1(6) yes
C126 . C127 . H1271 . 121.1 no
C128 . C127 . H1271 . 120.8 no
C127 . C128 . C129 . 119.7(6) yes
C127 . C128 . H1281 . 120.6 no
C129 . C128 . H1281 . 119.7 no
O39 . C129 . C128 . 107.4(5) yes
O39 . C129 . C130 . 129.0(5) yes
C128 . C129 . C130 . 123.4(5) yes
C129 . C130 . C131 . 116.1(5) yes
C129 . C130 . H1301 . 122.8 no
C131 . C130 . H1301 . 121.1 no
C130 . C131 . C126 . 121.4(5) yes
C130 . C131 . C132 . 121.5(5) yes
C126 . C131 . C132 . 117.0(5) yes
C131 . C132 . C133 . 120.9(5) yes
C131 . C132 . H1321 . 118.4 no
C133 . C132 . H1321 . 120.7 no
C132 . C133 . C124 . 123.7(5) yes
C132 . C133 . H1331 . 118.7 no
C124 . C133 . H1331 . 117.6 no
C123 . C134 . H1341 . 108.0 no
C123 . C134 . H1342 . 114.2 no
H1341 . C134 . H1342 . 110.9 no
C123 . C134 . H1343 . 109.6 no
H1341 . C134 . H1343 . 105.6 no
H1342 . C134 . H1343 . 108.3 no
O39 . C135 . H1351 . 110.2 no
O39 . C135 . H1352 . 106.4 no
H1351 . C135 . H1352 . 112.1 no
O39 . C135 . H1353 . 108.2 no
H1351 . C135 . H1353 . 110.1 no
H1352 . C135 . H1353 . 109.6 no
O41 . C136 . O40 . 126.1(4) yes
O41 . C136 . C137 . 115.8(4) yes
O40 . C136 . C137 . 118.1(4) yes
C136 . C137 . C138 . 121.5(4) yes
C136 . C137 . C142 . 119.2(4) yes
C138 . C137 . C142 . 119.2(4) yes
C137 . C138 . O42 . 122.2(4) yes
C137 . C138 . C139 . 119.7(4) yes
O42 . C138 . C139 . 117.1(4) yes
C138 . C139 . C140 . 120.3(4) yes
C138 . C139 . H1391 . 119.1 no
C140 . C139 . H1391 . 120.6 no
C139 . C140 . C141 . 120.7(4) yes
C139 . C140 . H1401 . 119.5 no
C141 . C140 . H1401 . 119.8 no
C140 . C141 . C142 . 118.7(4) yes
C140 . C141 . H1411 . 122.3 no
C142 . C141 . H1411 . 119.0 no
C141 . C142 . C137 . 121.4(4) yes
C141 . C142 . H1421 . 119.3 no
C137 . C142 . H1421 . 119.3 no
N17 . C143 . C144 . 120.5(5) yes
N17 . C143 . H1431 . 118.7 no
C144 . C143 . H1431 . 120.8 no
C143 . C144 . C145 . 120.9(5) yes
C143 . C144 . H1441 . 119.9 no
C145 . C144 . H1441 . 119.2 no
C144 . C145 . C146 . 117.4(5) yes
C144 . C145 . H1451 . 122.4 no
C146 . C145 . H1451 . 120.2 no
C145 . C146 . C147 . 120.5(5) yes
C145 . C146 . H1461 . 121.1 no
C147 . C146 . H1461 . 118.3 no
C146 . C147 . N17 . 120.2(5) yes
C146 . C147 . H1471 . 120.9 no
N17 . C147 . H1471 . 118.9 no
N18 . C148 . C149 . 122.5(4) yes
N18 . C148 . H1481 . 117.0 no
C149 . C148 . H1481 . 120.5 no
C148 . C149 . C150 . 119.0(4) yes
C148 . C149 . H1491 . 120.4 no
C150 . C149 . H1491 . 120.6 no
C149 . C150 . C151 . 119.6(4) yes
C149 . C150 . H1501 . 119.8 no
C151 . C150 . H1501 . 120.7 no
C150 . C151 . C152 . 117.8(4) yes
C150 . C151 . H1511 . 120.6 no
C152 . C151 . H1511 . 121.5 no
C151 . C152 . N18 . 123.0(4) yes
C151 . C152 . H1521 . 117.1 no
N18 . C152 . H1521 . 119.9 no
N19 . C153 . C154 . 121.3(4) yes
N19 . C153 . H1531 . 120.5 no
C154 . C153 . H1531 . 118.2 no
C153 . C154 . C155 . 119.1(5) yes
C153 . C154 . H1541 . 119.6 no
C155 . C154 . H1541 . 121.3 no
C154 . C155 . C156 . 120.4(5) yes
C154 . C155 . H1551 . 119.6 no
C156 . C155 . H1551 . 120.0 no
C155 . C156 . C157 . 116.1(5) yes
C155 . C156 . H1561 . 122.9 no
C157 . C156 . H1561 . 121.0 no
C156 . C157 . N19 . 123.9(4) yes
C156 . C157 . H1571 . 117.5 no
N19 . C157 . H1571 . 118.5 no
N20 . C158 . C159 . 121.0(4) yes
N20 . C158 . H1581 . 119.7 no
C159 . C158 . H1581 . 119.4 no
C158 . C159 . C160 . 120.6(5) yes
C158 . C159 . H1591 . 119.8 no
C160 . C159 . H1591 . 119.6 no
C159 . C160 . C161 . 118.8(4) yes
C159 . C160 . H1601 . 120.7 no
C161 . C160 . H1601 . 120.5 no
C160 . C161 . C162 . 116.5(4) yes
C160 . C161 . H1611 . 121.5 no
C162 . C161 . H1611 . 122.0 no
C161 . C162 . N20 . 124.9(4) yes
C161 . C162 . H1621 . 116.4 no
N20 . C162 . H1621 . 118.7 no
N21 . C163 . C164 . 122.8(4) yes
N21 . C163 . H1631 . 118.6 no
C164 . C163 . H1631 . 118.7 no
C163 . C164 . C165 . 119.5(5) yes
C163 . C164 . H1641 . 120.1 no
C165 . C164 . H1641 . 120.3 no
C164 . C165 . C166 . 116.4(5) yes
C164 . C165 . H1651 . 121.7 no
C166 . C165 . H1651 . 121.9 no
C165 . C166 . C167 . 122.0(5) yes
C165 . C166 . H1661 . 119.4 no
C167 . C166 . H1661 . 118.7 no
C166 . C167 . N21 . 119.8(4) yes
C166 . C167 . H1671 . 120.1 no
N21 . C167 . H1671 . 120.0 no
N22 . C168 . C169 . 122.7(4) yes
N22 . C168 . H1681 . 118.2 no
C169 . C168 . H1681 . 119.1 no
C168 . C169 . C170 . 118.5(5) yes
C168 . C169 . H1691 . 120.9 no
C170 . C169 . H1691 . 120.6 no
C169 . C170 . C171 . 118.4(4) yes
C169 . C170 . H1701 . 119.9 no
C171 . C170 . H1701 . 121.7 no
C170 . C171 . C172 . 119.9(4) yes
C170 . C171 . H1711 . 119.7 no
C172 . C171 . H1711 . 120.4 no
C171 . C172 . N22 . 121.6(4) yes
C171 . C172 . H1721 . 119.6 no
N22 . C172 . H1721 . 118.8 no

loop_
_geom_bond_atom_site_label_1
_geom_bond_site_symmetry_1
_geom_bond_atom_site_label_2
_geom_bond_site_symmetry_2
_geom_bond_distance
_geom_bond_publ_flag
Mn1 . N5 . 1.968(3) yes
Mn1 . N9 . 2.087(3) yes
Mn1 . O1 . 2.107(3) yes
Mn1 . O2 . 1.916(3) yes
Mn1 . O15 . 1.814(3) yes
Mn1 . O16 . 2.381(3) yes
Mn2 . N1 . 2.016(3) yes
Mn2 . N8 . 2.322(3) yes
Mn2 . O3 . 1.861(3) yes
Mn2 . O4 . 1.889(3) yes
Mn2 . O5 . 1.905(3) yes
Mn2 . O20 . 2.205(3) yes
Mn3 . N2 . 1.929(3) yes
Mn3 . N6 . 2.338(3) yes
Mn3 . N7 . 2.384(4) yes
Mn3 . O6 . 1.909(3) yes
Mn3 . O7 . 1.915(3) yes
Mn3 . O8 . 1.890(2) yes
Mn4 . N3 . 1.966(3) yes
Mn4 . N11 . 2.071(3) yes
Mn4 . O9 . 1.834(3) yes
Mn4 . O10 . 2.129(3) yes
Mn4 . O11 . 1.885(2) yes
Mn4 . O17 . 2.330(3) yes
Mn5 . N4 . 1.927(3) yes
Mn5 . N10 . 2.056(3) yes
Mn5 . O12 . 1.858(2) yes
Mn5 . O13 . 2.069(2) yes
Mn5 . O14 . 1.910(2) yes
Mn5 . O19 . 2.654(3) yes
Mn6 . O2 . 2.290(3) yes
Mn6 . O5 . 2.238(2) yes
Mn6 . O8 . 2.243(3) yes
Mn6 . O11 . 2.209(2) yes
Mn6 . O14 . 2.208(2) yes
Mn6 . O16 . 2.368(3) yes
Mn6 . O19 . 2.345(3) yes
Mn7 . N12 . 1.955(3) yes
Mn7 . N20 . 2.363(3) yes
Mn7 . O24 . 1.840(3) yes
Mn7 . O34 . 1.946(3) yes
Mn7 . O35 . 1.911(3) yes
Mn7 . O41 . 2.254(3) yes
Mn8 . N13 . 1.970(3) yes
Mn8 . N18 . 2.070(3) yes
Mn8 . O22 . 2.116(3) yes
Mn8 . O23 . 1.898(3) yes
Mn8 . O27 . 1.863(3) yes
Mn8 . O37 . 2.408(3) yes
Mn9 . N14 . 1.924(4) yes
Mn9 . N19 . 2.023(4) yes
Mn9 . O25 . 2.065(3) yes
Mn9 . O26 . 1.890(3) yes
Mn9 . O30 . 1.820(3) yes
Mn10 . N15 . 1.833(4) yes
Mn10 . N17 . 2.109(4) yes
Mn10 . O28 . 2.189(3) yes
Mn10 . O29 . 1.874(3) yes
Mn10 . O33 . 1.793(3) yes
Mn10 . O38 . 2.233(3) yes
Mn11 . N16 . 1.932(3) yes
Mn11 . N21 . 2.357(4) yes
Mn11 . N22 . 2.332(3) yes
Mn11 . O31 . 1.948(3) yes
Mn11 . O32 . 1.906(3) yes
Mn11 . O36 . 1.852(3) yes
Mn12 . O23 . 2.188(2) yes
Mn12 . O26 . 2.288(3) yes
Mn12 . O29 . 2.176(3) yes
Mn12 . O32 . 2.205(3) yes
Mn12 . O35 . 2.304(3) yes
Mn12 . O37 . 2.360(3) yes
Mn12 . O40 . 2.189(3) yes
N1 . O2 . 1.332(4) yes
N1 . C1 . 1.325(5) yes
N2 . O5 . 1.427(4) yes
N2 . C8 . 1.301(5) yes
N3 . O8 . 1.399(4) yes
N3 . C15 . 1.300(5) yes
N4 . O11 . 1.419(4) yes
N4 . C22 . 1.323(5) yes
N5 . O14 . 1.376(4) yes
N5 . C29 . 1.301(5) yes
N6 . C57 . 1.341(5) yes
N6 . C61 . 1.340(5) yes
N7 . C62 . 1.327(5) yes
N7 . C66 . 1.342(5) yes
N8 . C67 . 1.328(5) yes
N8 . C71 . 1.345(5) yes
N9 . C72 . 1.346(5) yes
N9 . C76 . 1.339(5) yes
N10 . C77 . 1.351(5) yes
N10 . C81 . 1.346(5) yes
N11 . C82 . 1.341(5) yes
N11 . C86 . 1.361(5) yes
N12 . O23 . 1.384(4) yes
N12 . C87 . 1.325(5) yes
N13 . O26 . 1.386(4) yes
N13 . C94 . 1.300(5) yes
N14 . O29 . 1.433(4) yes
N14 . C101 . 1.263(5) yes
N15 . O32 . 1.455(4) yes
N15 . C108 . 1.299(5) yes
N16 . O35 . 1.415(4) yes
N16 . C115 . 1.295(5) yes
N17 . C143 . 1.346(5) yes
N17 . C147 . 1.358(6) yes
N18 . C148 . 1.342(5) yes
N18 . C152 . 1.345(5) yes
N19 . C153 . 1.353(5) yes
N19 . C157 . 1.331(5) yes
N20 . C158 . 1.327(5) yes
N20 . C162 . 1.341(5) yes
N21 . C163 . 1.346(5) yes
N21 . C167 . 1.351(5) yes
N22 . C168 . 1.342(5) yes
N22 . C172 . 1.329(5) yes
O1 . C1 . 1.285(4) yes
O3 . C3 . 1.338(5) yes
O4 . C8 . 1.312(4) yes
O6 . C10 . 1.264(5) yes
O7 . C15 . 1.299(4) yes
O9 . C17 . 1.410(5) yes
O10 . C22 . 1.264(4) yes
O12 . C24 . 1.315(4) yes
O13 . C29 . 1.299(4) yes
O15 . C31 . 1.349(4) yes
O16 . C36 . 1.246(5) yes
O17 . C36 . 1.282(5) yes
O18 . C44 . 1.419(7) yes
O18 . C49 . 1.477(6) yes
O19 . C50 . 1.260(4) yes
O20 . C50 . 1.267(4) yes
O21 . C52 . 1.345(5) yes
O21 . H1723 . 0.819 no
O22 . C87 . 1.268(4) yes
O24 . C89 . 1.332(5) yes
O25 . C94 . 1.294(5) yes
O27 . C96 . 1.353(5) yes
O28 . C101 . 1.312(5) yes
O30 . C103 . 1.349(5) yes
O31 . C108 . 1.302(5) yes
O33 . C110 . 1.327(5) yes
O34 . C115 . 1.311(5) yes
O36 . C117 . 1.348(5) yes
O37 . C122 . 1.249(5) yes
O38 . C122 . 1.244(5) yes
O39 . C129 . 1.417(6) yes
O39 . C135 . 1.472(6) yes
O40 . C136 . 1.235(5) yes
O41 . C136 . 1.254(4) yes
O42 . C138 . 1.362(5) yes
O42 . H1722 . 0.842 no
C1 . C2 . 1.407(5) yes
C2 . C3 . 1.401(5) yes
C2 . C7 . 1.402(5) yes
C3 . C4 . 1.406(5) yes
C4 . C5 . 1.395(6) yes
C4 . H41 . 0.911 no
C5 . C6 . 1.389(6) yes
C5 . H51 . 0.916 no
C6 . C7 . 1.395(5) yes
C6 . H61 . 0.915 no
C7 . H71 . 0.924 no
C8 . C9 . 1.488(5) yes
C9 . C10 . 1.389(5) yes
C9 . C14 . 1.396(5) yes
C10 . C11 . 1.397(5) yes
C11 . C12 . 1.386(5) yes
C11 . H111 . 0.922 no
C12 . C13 . 1.393(5) yes
C12 . H121 . 0.921 no
C13 . C14 . 1.390(5) yes
C13 . H131 . 0.917 no
C14 . H141 . 0.923 no
C15 . C16 . 1.475(5) yes
C16 . C17 . 1.391(5) yes
C16 . C21 . 1.394(5) yes
C17 . C18 . 1.396(5) yes
C18 . C19 . 1.393(5) yes
C18 . H181 . 0.919 no
C19 . C20 . 1.394(5) yes
C19 . H191 . 0.911 no
C20 . C21 . 1.398(5) yes
C20 . H201 . 0.934 no
C21 . H211 . 0.932 no
C22 . C23 . 1.475(5) yes
C23 . C24 . 1.398(5) yes
C23 . C28 . 1.400(5) yes
C24 . C25 . 1.402(5) yes
C25 . C26 . 1.389(5) yes
C25 . H251 . 0.921 no
C26 . C27 . 1.383(5) yes
C26 . H261 . 0.936 no
C27 . C28 . 1.386(5) yes
C27 . H271 . 0.924 no
C28 . H281 . 0.952 no
C29 . C30 . 1.436(5) yes
C30 . C31 . 1.403(5) yes
C30 . C35 . 1.393(5) yes
C31 . C32 . 1.396(5) yes
C32 . C33 . 1.386(5) yes
C32 . H321 . 0.928 no
C33 . C34 . 1.404(5) yes
C33 . H331 . 0.931 no
C34 . C35 . 1.393(5) yes
C34 . H341 . 0.934 no
C35 . H351 . 0.941 no
C36 . C37 . 1.515(6) yes
C37 . C38 . 1.521(7) yes
C37 . C48 . 1.481(6) yes
C37 . H371 . 1.024 no
C38 . C39 . 1.374(7) yes
C38 . C47 . 1.379(6) yes
C39 . C40 . 1.377(7) yes
C39 . H391 . 0.972 no
C40 . C41 . 1.361(7) yes
C40 . H401 . 0.977 no
C41 . C42 . 1.424(7) yes
C41 . C46 . 1.436(7) yes
C42 . C43 . 1.425(7) yes
C42 . H421 . 0.950 no
C43 . C44 . 1.388(7) yes
C43 . H431 . 0.950 no
C44 . C45 . 1.410(7) yes
C45 . C46 . 1.384(7) yes
C45 . H451 . 0.945 no
C46 . C47 . 1.419(7) yes
C47 . H471 . 0.935 no
C48 . H481 . 0.994 no
C48 . H482 . 0.981 no
C48 . H483 . 1.007 no
C49 . H491 . 1.017 no
C49 . H492 . 1.023 no
C49 . H493 . 1.020 no
C50 . C51 . 1.494(5) yes
C51 . C52 . 1.386(6) yes
C51 . C56 . 1.406(5) yes
C52 . C53 . 1.421(6) yes
C53 . C54 . 1.390(6) yes
C53 . H531 . 0.928 no
C54 . C55 . 1.387(6) yes
C54 . H541 . 0.920 no
C55 . C56 . 1.397(5) yes
C55 . H551 . 0.936 no
C56 . H561 . 0.951 no
C57 . C58 . 1.384(5) yes
C57 . H571 . 0.919 no
C58 . C59 . 1.382(5) yes
C58 . H581 . 0.907 no
C59 . C60 . 1.390(6) yes
C59 . H591 . 0.901 no
C60 . C61 . 1.392(6) yes
C60 . H601 . 0.919 no
C61 . H611 . 0.921 no
C62 . C63 . 1.396(6) yes
C62 . H621 . 0.930 no
C63 . C64 . 1.385(6) yes
C63 . H631 . 0.924 no
C64 . C65 . 1.389(6) yes
C64 . H641 . 0.927 no
C65 . C66 . 1.400(6) yes
C65 . H651 . 0.951 no
C66 . H661 . 0.907 no
C67 . C68 . 1.396(6) yes
C67 . H671 . 0.943 no
C68 . C69 . 1.389(6) yes
C68 . H681 . 0.935 no
C69 . C70 . 1.385(6) yes
C69 . H691 . 0.911 no
C70 . C71 . 1.386(6) yes
C70 . H701 . 0.928 no
C71 . H711 . 0.933 no
C72 . C73 . 1.397(5) yes
C72 . H721 . 0.929 no
C73 . C74 . 1.396(6) yes
C73 . H731 . 0.914 no
C74 . C75 . 1.389(6) yes
C74 . H741 . 0.925 no
C75 . C76 . 1.397(5) yes
C75 . H751 . 0.937 no
C76 . H761 . 0.914 no
C77 . C78 . 1.391(5) yes
C77 . H771 . 0.930 no
C78 . C79 . 1.395(5) yes
C78 . H781 . 0.923 no
C79 . C80 . 1.397(5) yes
C79 . H791 . 0.931 no
C80 . C81 . 1.382(5) yes
C80 . H801 . 0.915 no
C81 . H811 . 0.939 no
C82 . C83 . 1.395(5) yes
C82 . H821 . 0.915 no
C83 . C84 . 1.390(6) yes
C83 . H831 . 0.907 no
C84 . C85 . 1.391(6) yes
C84 . H841 . 0.915 no
C85 . C86 . 1.397(5) yes
C85 . H851 . 0.917 no
C86 . H861 . 0.920 no
C87 . C88 . 1.466(6) yes
C88 . C89 . 1.390(6) yes
C88 . C93 . 1.395(6) yes
C89 . C90 . 1.397(6) yes
C90 . C91 . 1.391(6) yes
C90 . H901 . 0.942 no
C91 . C92 . 1.395(6) yes
C91 . H911 . 0.921 no
C92 . C93 . 1.395(6) yes
C92 . H921 . 0.938 no
C93 . H931 . 0.951 no
C94 . C95 . 1.452(6) yes
C95 . C96 . 1.389(6) yes
C95 . C100 . 1.386(6) yes
C96 . C97 . 1.406(6) yes
C97 . C98 . 1.391(6) yes
C97 . H971 . 0.930 no
C98 . C99 . 1.404(6) yes
C98 . H981 . 0.936 no
C99 . C100 . 1.410(6) yes
C99 . H991 . 0.935 no
C100 . H1001 . 0.931 no
C101 . C102 . 1.475(6) yes
C102 . C103 . 1.392(6) yes
C102 . C107 . 1.394(6) yes
C103 . C104 . 1.409(6) yes
C104 . C105 . 1.405(6) yes
C104 . H1041 . 0.919 no
C105 . C106 . 1.386(6) yes
C105 . H1051 . 0.924 no
C106 . C107 . 1.375(6) yes
C106 . H1061 . 0.923 no
C107 . H1071 . 0.937 no
C108 . C109 . 1.457(6) yes
C109 . C110 . 1.372(6) yes
C109 . C114 . 1.395(6) yes
C110 . C111 . 1.422(6) yes
C111 . C112 . 1.403(6) yes
C111 . H1111 . 0.960 no
C112 . C113 . 1.395(6) yes
C112 . H1121 . 0.962 no
C113 . C114 . 1.419(6) yes
C113 . H1131 . 0.943 no
C114 . H1141 . 0.951 no
C115 . C116 . 1.503(6) yes
C116 . C117 . 1.398(6) yes
C116 . C121 . 1.397(6) yes
C117 . C118 . 1.404(6) yes
C118 . C119 . 1.390(6) yes
C118 . H1181 . 0.932 no
C119 . C120 . 1.393(6) yes
C119 . H1191 . 0.941 no
C120 . C121 . 1.402(6) yes
C120 . H1201 . 0.938 no
C121 . H1211 . 0.928 no
C122 . C123 . 1.501(6) yes
C123 . C124 . 1.497(6) yes
C123 . C134 . 1.478(6) yes
C123 . H1231 . 0.958 no
C124 . C125 . 1.383(6) yes
C124 . C133 . 1.402(7) yes
C125 . C126 . 1.419(7) yes
C125 . H1251 . 0.961 no
C126 . C127 . 1.379(7) yes
C126 . C131 . 1.400(7) yes
C127 . C128 . 1.397(7) yes
C127 . H1271 . 0.960 no
C128 . C129 . 1.395(7) yes
C128 . H1281 . 0.969 no
C129 . C130 . 1.369(7) yes
C130 . C131 . 1.406(7) yes
C130 . H1301 . 0.959 no
C131 . C132 . 1.402(7) yes
C132 . C133 . 1.403(7) yes
C132 . H1321 . 0.952 no
C133 . H1331 . 0.949 no
C134 . H1341 . 0.945 no
C134 . H1342 . 0.985 no
C134 . H1343 . 0.938 no
C135 . H1351 . 0.980 no
C135 . H1352 . 0.999 no
C135 . H1353 . 0.989 no
C136 . C137 . 1.507(5) yes
C137 . C138 . 1.376(6) yes
C137 . C142 . 1.397(5) yes
C138 . C139 . 1.400(6) yes
C139 . C140 . 1.389(6) yes
C139 . H1391 . 0.941 no
C140 . C141 . 1.373(6) yes
C140 . H1401 . 0.939 no
C141 . C142 . 1.398(5) yes
C141 . H1411 . 0.918 no
C142 . H1421 . 0.927 no
C143 . C144 . 1.405(6) yes
C143 . H1431 . 0.938 no
C144 . C145 . 1.384(6) yes
C144 . H1441 . 0.917 no
C145 . C146 . 1.399(6) yes
C145 . H1451 . 0.952 no
C146 . C147 . 1.404(6) yes
C146 . H1461 . 0.927 no
C147 . H1471 . 0.941 no
C148 . C149 . 1.391(5) yes
C148 . H1481 . 0.933 no
C149 . C150 . 1.382(5) yes
C149 . H1491 . 0.922 no
C150 . C151 . 1.389(5) yes
C150 . H1501 . 0.932 no
C151 . C152 . 1.399(5) yes
C151 . H1511 . 0.932 no
C152 . H1521 . 0.924 no
C153 . C154 . 1.383(6) yes
C153 . H1531 . 0.934 no
C154 . C155 . 1.384(6) yes
C154 . H1541 . 0.938 no
C155 . C156 . 1.409(6) yes
C155 . H1551 . 0.929 no
C156 . C157 . 1.391(6) yes
C156 . H1561 . 0.930 no
C157 . H1571 . 0.914 no
C158 . C159 . 1.405(6) yes
C158 . H1581 . 0.941 no
C159 . C160 . 1.380(6) yes
C159 . H1591 . 0.934 no
C160 . C161 . 1.394(6) yes
C160 . H1601 . 0.937 no
C161 . C162 . 1.396(6) yes
C161 . H1611 . 0.934 no
C162 . H1621 . 0.948 no
C163 . C164 . 1.394(6) yes
C163 . H1631 . 0.930 no
C164 . C165 . 1.399(6) yes
C164 . H1641 . 0.947 no
C165 . C166 . 1.401(6) yes
C165 . H1651 . 0.954 no
C166 . C167 . 1.400(6) yes
C166 . H1661 . 0.924 no
C167 . H1671 . 0.952 no
C168 . C169 . 1.396(6) yes
C168 . H1681 . 0.921 no
C169 . C170 . 1.391(6) yes
C169 . H1691 . 0.967 no
C170 . C171 . 1.377(6) yes
C170 . H1701 . 0.935 no
C171 . C172 . 1.402(6) yes
C171 . H1711 . 0.936 no
C172 . H1721 . 0.921 no

loop_
_geom_hbond_atom_site_label_D
_geom_hbond_site_symmetry_D
_geom_hbond_atom_site_label_H
_geom_hbond_site_symmetry_H
_geom_hbond_atom_site_label_A
_geom_hbond_site_symmetry_A
_geom_hbond_angle_DHA
_geom_hbond_distance_DH
_geom_hbond_distance_HA
_geom_hbond_distance_DA
_geom_hbond_publ_flag
C12 . H121 . O51 1_565 123 0.92 2.38 2.977(7) yes
C21 . H211 . O43 2_676 141 0.93 2.51 3.289(7) yes
C25 . H251 . O52 2_566 139 0.92 2.23 2.988(7) yes
C48 . H481 . O44 . 158 0.99 2.27 3.216(7) yes
C48 . H482 . O44 2_666 137 0.98 2.24 3.033(7) yes
C48 . H483 . N9 . 139 1.01 2.42 3.245(7) yes
C53 . H531 . O43 1_455 122 0.93 2.47 3.057(7) yes
C54 . H541 . O43 2_576 147 0.92 2.29 3.100(7) yes
C55 . H551 . O51 2_566 155 0.94 1.81 2.689(7) yes
C57 . H571 . O19 . 146 0.92 2.46 3.262(7) yes
C65 . H651 . O44 2_666 149 0.95 1.75 2.614(7) yes
C100 . H1001 . O52 2_665 165 0.93 1.98 2.884(7) yes
C112 . H1121 . O42 1_455 134 0.96 2.29 3.034(7) yes
C112 . H1121 . C138 1_455 163 0.96 2.55 3.486(7) yes
C120 . H1201 . C45 2_666 166 0.94 2.40 3.313(7) yes
C144 . H1441 . O10 1_554 151 0.92 2.50 3.326(7) yes
C148 . H1481 . O22 2_675 131 0.93 2.41 3.107(7) yes
C163 . H1631 . O40 . 151 0.93 2.43 3.276(7) yes
C168 . H1681 . O32 . 120 0.92 2.59 3.152(7) yes
C169 . H1691 . C132 . 122 0.97 2.59 3.215(7) yes
C171 . H1711 . O3 . 159 0.94 2.45 3.339(7) yes
O42 . H1722 . O41 . 169 0.84 1.74 2.568(7) yes
O42 . H1722 . C136 . 140 0.84 2.21 2.906(7) yes
O21 . H1723 . O20 . 179 0.82 1.68 2.502(7) yes
O21 . H1723 . C50 . 144 0.82 2.13 2.828(7) yes
